data_4111895
loop_
_publ_author_name
'Geoffrey H. Spikes'
'James C. Fettinger'
'Philip P. Power'

_publ_section_title
;
 Facile Activation of Dihydrogen by an Unsaturated Heavier Main Group
 Compound
;
_journal_name_full 'Journal of the American Chemical Society'
_journal_page_first 12232
_journal_page_last 12233
_journal_paper_doi 10.1021/ja053247a
_journal_volume 127
_journal_year 2005
_chemical_formula_moiety 'C60 H78 Ge2'
_chemical_formula_sum 'C60 H78 Ge2'
_chemical_formula_weight 944.40
_chemical_melting_point 517
_chemical_name_common digermane
_chemical_name_systematic
;
 ?
;
_space_group_IT_number 33
_symmetry_cell_setting orthorhombic
_symmetry_space_group_name_Hall 'P 2c -2n'
_symmetry_space_group_name_H-M 'P n a 21'
_atom_sites_solution_hydrogens geom
_atom_sites_solution_primary direct
_atom_sites_solution_secondary difmap
_audit_creation_method SHELXL-97
_cell_angle_alpha 90.00
_cell_angle_beta 90.00
_cell_angle_gamma 90.00
_cell_formula_units_Z 12
_cell_length_a 16.3425(11)
_cell_length_b 45.579(3)
_cell_length_c 21.2946(14)
_cell_measurement_reflns_used 8234
_cell_measurement_temperature 90(2)
_cell_measurement_theta_max 29.77
_cell_measurement_theta_min 2.28
_cell_volume 15861.8(18)
_computing_cell_refinement 'SAINT (7.16b) (Bruker, 2004)'
_computing_data_collection 'SMART (Version 5.054) (Bruker, 2002)'
_computing_data_reduction 'SAINT (7.16b) (Bruker, 2004)'
_computing_molecular_graphics 'SHELXTL 5.1, XP (Sheldrick, 1994)'
_computing_publication_material SHELXL97
_computing_structure_refinement 'SHELXL-97 (Sheldrick, 1997)'
_computing_structure_solution 'SHELXS-97 (Sheldrick, 1990)'
_diffrn_ambient_temperature 90(2)
_diffrn_measured_fraction_theta_full 0.995
_diffrn_measured_fraction_theta_max 0.995
_diffrn_measurement_device_type 'Bruker SMART1000'
_diffrn_measurement_method '\w and \f'
_diffrn_radiation_monochromator graphite
_diffrn_radiation_source 'fine-focus sealed tube'
_diffrn_radiation_type MoK\a
_diffrn_radiation_wavelength 0.71073
_diffrn_reflns_av_R_equivalents 0.0386
_diffrn_reflns_av_sigmaI/netI 0.0425
_diffrn_reflns_limit_h_max 19
_diffrn_reflns_limit_h_min -19
_diffrn_reflns_limit_k_max 54
_diffrn_reflns_limit_k_min -54
_diffrn_reflns_limit_l_max 25
_diffrn_reflns_limit_l_min -25
_diffrn_reflns_number 91162
_diffrn_reflns_theta_full 25.25
_diffrn_reflns_theta_max 25.25
_diffrn_reflns_theta_min 1.32
_diffrn_standards_decay_% 0
_diffrn_standards_interval_count 0
_diffrn_standards_interval_time 0
_diffrn_standards_number 0
_exptl_absorpt_coefficient_mu 1.173
_exptl_absorpt_correction_T_max 0.6589
_exptl_absorpt_correction_T_min 0.5155
_exptl_absorpt_correction_type 'empirical, SADABS (multi-scan)'
_exptl_absorpt_process_details 'SADABS 2.10 (Sheldrick, 2003)'
_exptl_crystal_colour Colorless
_exptl_crystal_density_diffrn 1.186
_exptl_crystal_description Block
_exptl_crystal_F_000 6024
_exptl_crystal_size_max 0.62
_exptl_crystal_size_mid 0.46
_exptl_crystal_size_min 0.36
_refine_diff_density_max 2.172
_refine_diff_density_min -1.773
_refine_diff_density_rms 0.102
_refine_ls_abs_structure_details 'Flack H D (1983), Acta Cryst. A39, 876-881'
_refine_ls_abs_structure_Flack 0.331(9)
_refine_ls_extinction_method none
_refine_ls_goodness_of_fit_ref 1.097
_refine_ls_hydrogen_treatment mixed
_refine_ls_matrix_type full
_refine_ls_number_parameters 1734
_refine_ls_number_reflns 28329
_refine_ls_number_restraints 29
_refine_ls_restrained_S_all 1.099
_refine_ls_R_factor_all 0.0714
_refine_ls_R_factor_gt 0.0622
_refine_ls_shift/su_max 0.002
_refine_ls_shift/su_mean 0.000
_refine_ls_structure_factor_coef Fsqd
_refine_ls_weighting_details 'calc w=1/[\s^2^(Fo^2^)+(0.0549P)^2^+51.4333P] where P=(Fo^2^+2Fc^2^)/3'
_refine_ls_weighting_scheme calc
_refine_ls_wR_factor_gt 0.1462
_refine_ls_wR_factor_ref 0.1501
_reflns_number_gt 24708
_reflns_number_total 28329
_reflns_threshold_expression >2sigma(I)
_cod_data_source_file ja053247asi20050628_042823.cif
_cod_data_source_block digermane
_cod_original_cell_volume 15861.7(18)
_cod_database_code 4111895

loop_
_symmetry_equiv_pos_as_xyz
'x, y, z'
'-x, -y, z+1/2'
'x+1/2, -y+1/2, z'
'-x+1/2, y+1/2, z+1/2'

loop_
_atom_site_label
_atom_site_type_symbol
_atom_site_fract_x
_atom_site_fract_y
_atom_site_fract_z
_atom_site_U_iso_or_equiv
_atom_site_adp_type
_atom_site_occupancy
_atom_site_symmetry_multiplicity
_atom_site_calc_flag
_atom_site_refinement_flags
_atom_site_disorder_assembly
_atom_site_disorder_group
Ge1 Ge 0.71794(3) 0.662299(11) 0.46432(3) 0.01605(12) Uani 1 1 d D . .
H1A H 0.6317(8) 0.6560(11) 0.460(3) 0.024 Uiso 1 1 d D . .
H1B H 0.7896(17) 0.6468(10) 0.484(2) 0.024 Uiso 1 1 d D . .
Ge2 Ge 0.76407(4) 0.668276(12) 0.35775(3) 0.02411(15) Uani 1 1 d D . .
H2A H 0.721(3) 0.6939(8) 0.335(3) 0.036 Uiso 1 1 d D . .
H2B H 0.8480(14) 0.6632(11) 0.338(3) 0.036 Uiso 1 1 d D . .
C1 C 0.7017(4) 0.69737(12) 0.5162(2) 0.0174(12) Uani 1 1 d . . .
C2 C 0.6518(3) 0.69397(10) 0.5706(2) 0.0120(10) Uani 1 1 d . . .
C3 C 0.6375(4) 0.71837(11) 0.6104(2) 0.0175(12) Uani 1 1 d . . .
H3 H 0.6033 0.7162 0.6462 0.021 Uiso 1 1 calc R . .
C4 C 0.6728(4) 0.74539(12) 0.5980(2) 0.0210(13) Uani 1 1 d . . .
H4 H 0.6619 0.7617 0.6244 0.025 Uiso 1 1 calc R . .
C5 C 0.7235(4) 0.74829(12) 0.5470(2) 0.0190(12) Uani 1 1 d . . .
H5 H 0.7490 0.7667 0.5393 0.023 Uiso 1 1 calc R . .
C6 C 0.7390(3) 0.72485(11) 0.5057(2) 0.0167(11) Uani 1 1 d . . .
C7 C 0.6193(3) 0.66473(11) 0.5909(2) 0.0152(11) Uani 1 1 d . . .
C8 C 0.5408(3) 0.65543(12) 0.5741(2) 0.0164(11) Uani 1 1 d . . .
C9 C 0.5147(3) 0.62769(12) 0.5932(2) 0.0188(12) Uani 1 1 d . . .
H9 H 0.4615 0.6210 0.5822 0.023 Uiso 1 1 calc R . .
C10 C 0.5659(4) 0.60971(12) 0.6285(3) 0.0231(13) Uani 1 1 d . . .
H10 H 0.5478 0.5907 0.6402 0.028 Uiso 1 1 calc R . .
C11 C 0.6417(4) 0.61894(11) 0.6463(3) 0.0193(12) Uani 1 1 d . . .
H11 H 0.6750 0.6066 0.6715 0.023 Uiso 1 1 calc R . .
C12 C 0.6711(3) 0.64658(11) 0.6279(2) 0.0169(11) Uani 1 1 d . . .
C13 C 0.4829(4) 0.67523(13) 0.5375(3) 0.0244(13) Uani 1 1 d . . .
H13 H 0.5162 0.6882 0.5097 0.029 Uiso 1 1 calc R . .
C14 C 0.4210(4) 0.65840(15) 0.4966(3) 0.0330(15) Uani 1 1 d . . .
H14A H 0.3785 0.6499 0.5234 0.049 Uiso 1 1 calc R . .
H14B H 0.4493 0.6427 0.4739 0.049 Uiso 1 1 calc R . .
H14C H 0.3958 0.6719 0.4665 0.049 Uiso 1 1 calc R . .
C15 C 0.4341(4) 0.69467(14) 0.5837(3) 0.0309(14) Uani 1 1 d . . .
H15A H 0.4714 0.7085 0.6042 0.046 Uiso 1 1 calc R . .
H15B H 0.4081 0.6823 0.6155 0.046 Uiso 1 1 calc R . .
H15C H 0.3921 0.7055 0.5606 0.046 Uiso 1 1 calc R . .
C16 C 0.7541(4) 0.65722(12) 0.6510(3) 0.0189(12) Uani 1 1 d . . .
H16 H 0.7704 0.6744 0.6246 0.023 Uiso 1 1 calc R . .
C17 C 0.8219(4) 0.63415(14) 0.6457(3) 0.0314(15) Uani 1 1 d . . .
H17A H 0.8118 0.6184 0.6759 0.047 Uiso 1 1 calc R . .
H17B H 0.8749 0.6433 0.6545 0.047 Uiso 1 1 calc R . .
H17C H 0.8223 0.6260 0.6030 0.047 Uiso 1 1 calc R . .
C18 C 0.7454(4) 0.66809(13) 0.7194(3) 0.0291(14) Uani 1 1 d . . .
H18A H 0.7268 0.6519 0.7461 0.044 Uiso 1 1 calc R . .
H18B H 0.7054 0.6841 0.7210 0.044 Uiso 1 1 calc R . .
H18C H 0.7985 0.6752 0.7345 0.044 Uiso 1 1 calc R . .
C19 C 0.8001(3) 0.72960(11) 0.4546(3) 0.0179(11) Uani 1 1 d . . .
C20 C 0.8798(3) 0.71812(11) 0.4600(3) 0.0237(12) Uani 1 1 d . . .
C21 C 0.9378(4) 0.72453(14) 0.4146(3) 0.0300(15) Uani 1 1 d . . .
H21 H 0.9917 0.7170 0.4189 0.036 Uiso 1 1 calc R . .
C22 C 0.9184(4) 0.74179(14) 0.3627(4) 0.0393(17) Uani 1 1 d . . .
H22 H 0.9580 0.7455 0.3310 0.047 Uiso 1 1 calc R . .
C23 C 0.8405(4) 0.75341(13) 0.3582(3) 0.0312(14) Uani 1 1 d . . .
H23 H 0.8274 0.7653 0.3230 0.037 Uiso 1 1 calc R . .
C24 C 0.7808(4) 0.74834(13) 0.4029(3) 0.0237(13) Uani 1 1 d . . .
C25 C 0.9057(4) 0.70043(13) 0.5178(3) 0.0250(13) Uani 1 1 d . . .
H25 H 0.8550 0.6921 0.5371 0.030 Uiso 1 1 calc R . .
C26 C 0.9625(4) 0.67446(14) 0.5013(3) 0.0329(15) Uani 1 1 d . . .
H26A H 1.0170 0.6819 0.4906 0.049 Uiso 1 1 calc R . .
H26B H 0.9399 0.6637 0.4654 0.049 Uiso 1 1 calc R . .
H26C H 0.9667 0.6613 0.5375 0.049 Uiso 1 1 calc R . .
C27 C 0.9464(5) 0.71970(14) 0.5670(3) 0.0417(18) Uani 1 1 d . . .
H27A H 0.9090 0.7355 0.5792 0.063 Uiso 1 1 calc R . .
H27B H 0.9966 0.7282 0.5496 0.063 Uiso 1 1 calc R . .
H27C H 0.9600 0.7078 0.6040 0.063 Uiso 1 1 calc R . .
C28 C 0.6972(4) 0.76257(12) 0.3957(3) 0.0215(13) Uani 1 1 d . . .
H28 H 0.6593 0.7535 0.4271 0.026 Uiso 1 1 calc R . .
C29 C 0.7035(4) 0.79569(13) 0.4099(3) 0.0292(15) Uani 1 1 d . . .
H29A H 0.7414 0.8049 0.3801 0.044 Uiso 1 1 calc R . .
H29B H 0.7239 0.7985 0.4528 0.044 Uiso 1 1 calc R . .
H29C H 0.6494 0.8047 0.4058 0.044 Uiso 1 1 calc R . .
C30 C 0.6609(4) 0.75805(13) 0.3303(3) 0.0257(14) Uani 1 1 d . . .
H30A H 0.6592 0.7370 0.3207 0.039 Uiso 1 1 calc R . .
H30B H 0.6949 0.7681 0.2992 0.039 Uiso 1 1 calc R . .
H30C H 0.6053 0.7661 0.3291 0.039 Uiso 1 1 calc R . .
C31 C 0.7341(4) 0.63383(12) 0.3057(3) 0.0202(13) Uani 1 1 d . . .
C32 C 0.7643(3) 0.60554(12) 0.3196(2) 0.0173(12) Uani 1 1 d . . .
C33 C 0.7411(4) 0.58207(13) 0.2818(3) 0.0207(13) Uani 1 1 d . . .
H33 H 0.7615 0.5630 0.2910 0.025 Uiso 1 1 calc R . .
C34 C 0.6889(4) 0.58569(12) 0.2310(3) 0.0210(13) Uani 1 1 d . . .
H34 H 0.6724 0.5693 0.2067 0.025 Uiso 1 1 calc R . .
C35 C 0.6611(4) 0.61366(12) 0.2162(2) 0.0201(12) Uani 1 1 d . . .
H35 H 0.6257 0.6162 0.1812 0.024 Uiso 1 1 calc R . .
C36 C 0.6841(4) 0.63797(11) 0.2517(2) 0.0183(12) Uani 1 1 d . . .
C37 C 0.8235(4) 0.60068(12) 0.3719(3) 0.0205(13) Uani 1 1 d . . .
C38 C 0.7975(4) 0.58570(12) 0.4274(3) 0.0215(13) Uani 1 1 d . . .
C39 C 0.8553(4) 0.58109(13) 0.4751(3) 0.0269(14) Uani 1 1 d . . .
H39 H 0.8391 0.5715 0.5126 0.032 Uiso 1 1 calc R . .
C40 C 0.9354(4) 0.59030(13) 0.4685(3) 0.0313(14) Uani 1 1 d . . .
H40 H 0.9732 0.5874 0.5018 0.038 Uiso 1 1 calc R . .
C41 C 0.9610(4) 0.60382(15) 0.4133(3) 0.0303(15) Uani 1 1 d . . .
H41 H 1.0164 0.6097 0.4087 0.036 Uiso 1 1 calc R . .
C42 C 0.9055(4) 0.60874(12) 0.3646(3) 0.0240(13) Uani 1 1 d . . .
C43 C 0.7117(4) 0.57320(13) 0.4353(3) 0.0194(12) Uani 1 1 d . . .
H43 H 0.6749 0.5827 0.4038 0.023 Uiso 1 1 calc R . .
C44 C 0.7140(5) 0.53977(13) 0.4218(3) 0.0312(15) Uani 1 1 d . . .
H44A H 0.7497 0.5301 0.4524 0.047 Uiso 1 1 calc R . .
H44B H 0.7350 0.5364 0.3794 0.047 Uiso 1 1 calc R . .
H44C H 0.6586 0.5317 0.4252 0.047 Uiso 1 1 calc R . .
C45 C 0.6758(4) 0.57809(13) 0.5004(3) 0.0240(14) Uani 1 1 d . . .
H45A H 0.6802 0.5989 0.5115 0.036 Uiso 1 1 calc R . .
H45B H 0.7060 0.5663 0.5311 0.036 Uiso 1 1 calc R . .
H45C H 0.6181 0.5722 0.5006 0.036 Uiso 1 1 calc R . .
C46 C 0.9366(4) 0.62091(15) 0.3020(3) 0.0327(15) Uani 1 1 d . . .
H46 H 0.8901 0.6315 0.2815 0.039 Uiso 1 1 calc R . .
C47 C 1.0069(5) 0.6424(2) 0.3085(4) 0.058(2) Uani 1 1 d . . .
H47A H 1.0185 0.6513 0.2676 0.087 Uiso 1 1 calc R . .
H47B H 1.0556 0.6320 0.3235 0.087 Uiso 1 1 calc R . .
H47C H 0.9921 0.6577 0.3386 0.087 Uiso 1 1 calc R . .
C48 C 0.9618(5) 0.59534(19) 0.2584(4) 0.054(2) Uani 1 1 d . . .
H48A H 1.0078 0.5847 0.2771 0.080 Uiso 1 1 calc R . .
H48B H 0.9781 0.6032 0.2174 0.080 Uiso 1 1 calc R . .
H48C H 0.9154 0.5820 0.2530 0.080 Uiso 1 1 calc R . .
C49 C 0.6540(4) 0.66789(13) 0.2298(3) 0.0227(13) Uiso 1 1 d . . .
C50 C 0.7102(5) 0.68282(14) 0.1887(3) 0.0318(16) Uani 1 1 d . . .
C51 C 0.6832(6) 0.71090(15) 0.1686(3) 0.049(2) Uani 1 1 d . . .
H51 H 0.7180 0.7221 0.1421 0.058 Uiso 1 1 calc R . .
C52 C 0.6112(5) 0.72225(17) 0.1853(3) 0.0423(18) Uiso 1 1 d . . .
H52 H 0.5955 0.7409 0.1696 0.051 Uiso 1 1 calc R . .
C53 C 0.5593(5) 0.70730(15) 0.2247(3) 0.047(2) Uani 1 1 d . . .
H53 H 0.5086 0.7159 0.2363 0.057 Uiso 1 1 calc R . .
C54 C 0.5806(5) 0.67923(14) 0.2481(3) 0.0315(16) Uani 1 1 d . . .
C55 C 0.7906(5) 0.67046(15) 0.1666(3) 0.043(2) Uani 1 1 d . . .
H55 H 0.7998 0.6517 0.1898 0.051 Uiso 1 1 calc R . .
C56 C 0.8641(7) 0.6901(2) 0.1792(4) 0.077(3) Uani 1 1 d . . .
H56A H 0.8546 0.7095 0.1604 0.116 Uiso 1 1 calc R . .
H56B H 0.9132 0.6813 0.1606 0.116 Uiso 1 1 calc R . .
H56C H 0.8718 0.6923 0.2246 0.116 Uiso 1 1 calc R . .
C57 C 0.7869(6) 0.66295(17) 0.0962(4) 0.050(2) Uani 1 1 d . . .
H57A H 0.7839 0.6811 0.0717 0.075 Uiso 1 1 calc R . .
H57B H 0.7383 0.6510 0.0878 0.075 Uiso 1 1 calc R . .
H57C H 0.8361 0.6520 0.0843 0.075 Uiso 1 1 calc R . .
C58 C 0.5249(5) 0.66288(18) 0.2911(3) 0.052(2) Uani 1 1 d . . .
H58 H 0.5535 0.6446 0.3049 0.062 Uiso 1 1 calc R . .
C59 C 0.4487(7) 0.6544(2) 0.2601(5) 0.091(4) Uani 1 1 d . . .
H59A H 0.4608 0.6409 0.2256 0.136 Uiso 1 1 calc R . .
H59B H 0.4217 0.6720 0.2434 0.136 Uiso 1 1 calc R . .
H59C H 0.4126 0.6448 0.2905 0.136 Uiso 1 1 calc R . .
C60 C 0.5064(8) 0.6815(3) 0.3504(5) 0.116(5) Uani 1 1 d . . .
H60A H 0.4612 0.6950 0.3415 0.175 Uiso 1 1 calc R . .
H60B H 0.5552 0.6928 0.3619 0.175 Uiso 1 1 calc R . .
H60C H 0.4913 0.6686 0.3852 0.175 Uiso 1 1 calc R . .
Ge3 Ge 0.25703(4) 0.504143(12) 0.46033(3) 0.02111(13) Uani 1 1 d D . .
H3A H 0.3378(13) 0.5137(11) 0.478(3) 0.032 Uiso 1 1 d D . .
H3B H 0.1777(13) 0.5173(11) 0.467(3) 0.032 Uiso 1 1 d D . .
Ge4 Ge 0.26608(4) 0.496826(13) 0.34947(3) 0.02581(15) Uani 1 1 d D . .
H4A H 0.3515(9) 0.4889(11) 0.349(3) 0.039 Uiso 1 1 d D . .
H4B H 0.203(2) 0.4750(9) 0.337(3) 0.039 Uiso 1 1 d D . .
C61 C 0.2410(4) 0.46848(12) 0.5115(3) 0.0217(13) Uani 1 1 d . . .
C62 C 0.1929(4) 0.47118(11) 0.5669(3) 0.0198(12) Uani 1 1 d . . .
C63 C 0.1788(4) 0.44633(12) 0.6046(3) 0.0228(13) Uani 1 1 d . . .
H63 H 0.1454 0.4479 0.6410 0.027 Uiso 1 1 calc R . .
C64 C 0.2133(4) 0.41960(13) 0.5891(3) 0.0233(13) Uani 1 1 d . . .
H64 H 0.2028 0.4028 0.6144 0.028 Uiso 1 1 calc R . .
C65 C 0.2629(4) 0.41718(13) 0.5369(3) 0.0214(13) Uani 1 1 d . . .
H65 H 0.2877 0.3989 0.5274 0.026 Uiso 1 1 calc R . .
C66 C 0.2772(4) 0.44127(12) 0.4978(3) 0.0206(12) Uani 1 1 d . . .
C67 C 0.1668(4) 0.50099(13) 0.5916(2) 0.0241(14) Uani 1 1 d . . .
C68 C 0.0873(4) 0.51159(13) 0.5765(2) 0.0221(13) Uani 1 1 d . . .
C69 C 0.0642(4) 0.53907(13) 0.5992(2) 0.0244(13) Uani 1 1 d . . .
H69 H 0.0115 0.5466 0.5898 0.029 Uiso 1 1 calc R . .
C70 C 0.1187(4) 0.55561(12) 0.6358(3) 0.0271(15) Uani 1 1 d . . .
H70 H 0.1029 0.5744 0.6508 0.032 Uiso 1 1 calc R . .
C71 C 0.1944(4) 0.54468(13) 0.6500(3) 0.0270(14) Uani 1 1 d . . .
H71 H 0.2304 0.5559 0.6755 0.032 Uiso 1 1 calc R . .
C72 C 0.2198(4) 0.51724(13) 0.6278(3) 0.0225(13) Uani 1 1 d . . .
C73 C 0.0253(4) 0.49329(14) 0.5385(3) 0.0269(14) Uani 1 1 d . . .
H73 H 0.0563 0.4810 0.5078 0.032 Uiso 1 1 calc R . .
C74 C -0.0228(4) 0.47303(15) 0.5815(3) 0.0359(16) Uani 1 1 d . . .
H74A H -0.0621 0.4617 0.5566 0.054 Uiso 1 1 calc R . .
H74B H -0.0521 0.4847 0.6129 0.054 Uiso 1 1 calc R . .
H74C H 0.0150 0.4596 0.6028 0.054 Uiso 1 1 calc R . .
C75 C -0.0360(5) 0.51221(16) 0.5019(3) 0.0428(18) Uani 1 1 d . . .
H75A H -0.0718 0.5225 0.5315 0.064 Uiso 1 1 calc R . .
H75B H -0.0690 0.4996 0.4746 0.064 Uiso 1 1 calc R . .
H75C H -0.0062 0.5266 0.4764 0.064 Uiso 1 1 calc R . .
C76 C 0.3019(4) 0.50480(13) 0.6488(3) 0.0285(15) Uani 1 1 d . . .
H76 H 0.3137 0.4870 0.6228 0.034 Uiso 1 1 calc R . .
C77 C 0.2965(4) 0.49518(14) 0.7173(3) 0.0350(16) Uani 1 1 d . . .
H77A H 0.2518 0.4810 0.7221 0.053 Uiso 1 1 calc R . .
H77B H 0.2861 0.5123 0.7439 0.053 Uiso 1 1 calc R . .
H77C H 0.3482 0.4860 0.7298 0.053 Uiso 1 1 calc R . .
C78 C 0.3733(5) 0.52628(16) 0.6409(3) 0.0412(18) Uani 1 1 d . . .
H78A H 0.3671 0.5426 0.6706 0.062 Uiso 1 1 calc R . .
H78B H 0.3736 0.5339 0.5979 0.062 Uiso 1 1 calc R . .
H78C H 0.4250 0.5161 0.6491 0.062 Uiso 1 1 calc R . .
C79 C 0.3379(4) 0.43740(12) 0.4445(2) 0.0215(13) Uani 1 1 d . . .
C80 C 0.3157(4) 0.42004(13) 0.3918(3) 0.0259(14) Uani 1 1 d . . .
C81 C 0.3729(4) 0.41626(14) 0.3443(3) 0.0353(16) Uani 1 1 d . . .
H81 H 0.3591 0.4043 0.3093 0.042 Uiso 1 1 calc R . .
C82 C 0.4482(4) 0.42915(14) 0.3462(3) 0.0334(15) Uani 1 1 d . . .
H82 H 0.4852 0.4268 0.3122 0.040 Uiso 1 1 calc R . .
C83 C 0.4711(4) 0.44600(14) 0.3991(3) 0.0314(15) Uani 1 1 d . . .
H83 H 0.5238 0.4547 0.4010 0.038 Uiso 1 1 calc R . .
C84 C 0.4159(4) 0.44985(12) 0.4486(3) 0.0234(13) Uani 1 1 d . . .
C85 C 0.2344(4) 0.40371(13) 0.3881(3) 0.0238(14) Uani 1 1 d . . .
H85 H 0.1975 0.4119 0.4212 0.029 Uiso 1 1 calc R . .
C86 C 0.1908(4) 0.40709(13) 0.3241(3) 0.0288(15) Uani 1 1 d . . .
H86A H 0.2275 0.4007 0.2904 0.043 Uiso 1 1 calc R . .
H86B H 0.1760 0.4277 0.3176 0.043 Uiso 1 1 calc R . .
H86C H 0.1412 0.3950 0.3238 0.043 Uiso 1 1 calc R . .
C87 C 0.2462(5) 0.37060(14) 0.4014(3) 0.0380(17) Uani 1 1 d . . .
H87A H 0.2820 0.3621 0.3693 0.057 Uiso 1 1 calc R . .
H87B H 0.1929 0.3607 0.4005 0.057 Uiso 1 1 calc R . .
H87C H 0.2711 0.3680 0.4429 0.057 Uiso 1 1 calc R . .
C88 C 0.4453(4) 0.46575(15) 0.5079(3) 0.0328(15) Uani 1 1 d . . .
H88 H 0.3962 0.4747 0.5283 0.039 Uiso 1 1 calc R . .
C89 C 0.4816(6) 0.44365(19) 0.5543(4) 0.057(2) Uani 1 1 d . . .
H89A H 0.5255 0.4326 0.5338 0.086 Uiso 1 1 calc R . .
H89B H 0.4388 0.4301 0.5683 0.086 Uiso 1 1 calc R . .
H89C H 0.5039 0.4541 0.5907 0.086 Uiso 1 1 calc R . .
C90 C 0.5055(4) 0.49029(17) 0.4949(3) 0.0419(18) Uani 1 1 d . . .
H90A H 0.5580 0.4819 0.4818 0.063 Uiso 1 1 calc R . .
H90B H 0.5132 0.5020 0.5331 0.063 Uiso 1 1 calc R . .
H90C H 0.4840 0.5029 0.4613 0.063 Uiso 1 1 calc R . .
C91 C 0.2344(4) 0.53221(12) 0.2997(2) 0.0170(12) Uani 1 1 d . . .
C92 C 0.1835(4) 0.52850(11) 0.2467(2) 0.0171(12) Uani 1 1 d . . .
C93 C 0.1610(4) 0.55265(12) 0.2116(2) 0.0222(13) Uani 1 1 d . . .
H93 H 0.1255 0.5502 0.1766 0.027 Uiso 1 1 calc R . .
C94 C 0.1897(4) 0.58072(12) 0.2268(3) 0.0191(12) Uani 1 1 d . . .
H94 H 0.1736 0.5973 0.2027 0.023 Uiso 1 1 calc R . .
C95 C 0.2415(4) 0.58390(12) 0.2771(3) 0.0206(13) Uani 1 1 d . . .
H95 H 0.2618 0.6029 0.2870 0.025 Uiso 1 1 calc R . .
C96 C 0.2656(4) 0.56009(12) 0.3143(2) 0.0191(13) Uani 1 1 d . . .
C97 C 0.1528(3) 0.49873(11) 0.2256(2) 0.0136(11) Uiso 1 1 d . A .
C98 C 0.2070(4) 0.48086(12) 0.1901(3) 0.0216(13) Uani 1 1 d . . .
C99 C 0.1797(4) 0.45265(13) 0.1729(3) 0.0269(14) Uani 1 1 d . . .
H99 H 0.2138 0.4404 0.1482 0.032 Uiso 1 1 calc R . .
C100 C 0.1041(4) 0.44277(13) 0.1917(3) 0.0291(15) Uani 1 1 d . . .
H100 H 0.0874 0.4234 0.1810 0.035 Uiso 1 1 calc R . .
C101 C 0.0509(4) 0.46083(13) 0.2265(3) 0.0278(14) Uani 1 1 d . A .
H101 H -0.0015 0.4537 0.2384 0.033 Uiso 1 1 calc R . .
C102 C 0.0749(4) 0.48916(12) 0.2437(3) 0.0222(13) Uani 1 1 d D . .
C103 C 0.2876(4) 0.49177(14) 0.1667(3) 0.0287(14) Uani 1 1 d . . .
H103 H 0.3029 0.5090 0.1933 0.034 Uiso 1 1 calc R . .
C104 C 0.2795(5) 0.50297(15) 0.0985(3) 0.0374(17) Uani 1 1 d . . .
H10A H 0.2397 0.5190 0.0971 0.056 Uiso 1 1 calc R . .
H10B H 0.2610 0.4869 0.0714 0.056 Uiso 1 1 calc R . .
H10C H 0.3328 0.5101 0.0838 0.056 Uiso 1 1 calc R . .
C105 C 0.3572(5) 0.46940(16) 0.1723(3) 0.0396(17) Uani 1 1 d . . .
H10D H 0.3464 0.4528 0.1444 0.059 Uiso 1 1 calc R . .
H10E H 0.3609 0.4624 0.2157 0.059 Uiso 1 1 calc R . .
H10F H 0.4090 0.4787 0.1603 0.059 Uiso 1 1 calc R . .
C106 C 0.0163(4) 0.50863(16) 0.2799(3) 0.0404(18) Uani 0.65 1 d PD A 1
H106 H 0.0329 0.5289 0.2670 0.048 Uiso 0.65 1 calc PR A 1
C107 C 0.0260(9) 0.5091(3) 0.3483(6) 0.065(3) Uiso 0.65 1 d PD A 1
H10G H 0.0807 0.5163 0.3590 0.097 Uiso 0.65 1 calc PR A 1
H10H H 0.0191 0.4892 0.3649 0.097 Uiso 0.65 1 calc PR A 1
H10I H -0.0154 0.5220 0.3668 0.097 Uiso 0.65 1 calc PR A 1
C108 C -0.0696(5) 0.50672(18) 0.2588(4) 0.055(2) Uani 0.65 1 d PD A 1
H10J H -0.1015 0.5225 0.2783 0.083 Uiso 1 1 calc R A 1
H10K H -0.0925 0.4877 0.2711 0.083 Uiso 1 1 calc R A 1
H10L H -0.0719 0.5087 0.2130 0.083 Uiso 1 1 calc R A 1
C10F C 0.0163(4) 0.50863(16) 0.2799(3) 0.0404(18) Uani 0.35 1 d PD A 2
H10M H 0.0361 0.5293 0.2833 0.048 Uiso 0.35 1 calc PR A 2
C10G C 0.0110(18) 0.4929(6) 0.3451(9) 0.065(3) Uiso 0.35 1 d PD A 2
H10N H 0.0594 0.4805 0.3510 0.097 Uiso 0.35 1 calc PR A 2
H10O H -0.0383 0.4807 0.3465 0.097 Uiso 0.35 1 calc PR A 2
H10P H 0.0086 0.5076 0.3786 0.097 Uiso 0.35 1 calc PR A 2
C10H C -0.0696(5) 0.50672(18) 0.2588(4) 0.055(2) Uani 0.35 1 d P A 2
C109 C 0.3241(3) 0.56531(12) 0.3664(3) 0.0203(12) Uani 1 1 d . . .
C110 C 0.4056(4) 0.55687(12) 0.3592(3) 0.0264(13) Uani 1 1 d . . .
C111 C 0.4618(4) 0.56229(14) 0.4078(3) 0.0310(15) Uani 1 1 d . . .
H111 H 0.5173 0.5565 0.4031 0.037 Uiso 1 1 calc R . .
C112 C 0.4367(4) 0.57603(14) 0.4621(3) 0.0375(16) Uani 1 1 d . . .
H112 H 0.4751 0.5792 0.4950 0.045 Uiso 1 1 calc R . .
C113 C 0.3571(4) 0.58521(12) 0.4698(3) 0.0260(13) Uani 1 1 d . . .
H113 H 0.3410 0.5945 0.5077 0.031 Uiso 1 1 calc R . .
C114 C 0.2996(4) 0.58082(12) 0.4216(3) 0.0185(13) Uani 1 1 d . . .
C115 C 0.4368(4) 0.54355(17) 0.2973(3) 0.0394(18) Uani 1 1 d . . .
H115 H 0.3900 0.5331 0.2768 0.047 Uiso 1 1 calc R . .
C116 C 0.5056(5) 0.5218(2) 0.3056(4) 0.071(3) Uani 1 1 d . . .
H11A H 0.4905 0.5075 0.3378 0.107 Uiso 1 1 calc R . .
H11B H 0.5552 0.5322 0.3186 0.107 Uiso 1 1 calc R . .
H11C H 0.5156 0.5117 0.2658 0.107 Uiso 1 1 calc R . .
C117 C 0.4633(5) 0.5691(2) 0.2534(4) 0.064(3) Uani 1 1 d . . .
H11D H 0.4872 0.5610 0.2149 0.095 Uiso 1 1 calc R . .
H11E H 0.5039 0.5813 0.2748 0.095 Uiso 1 1 calc R . .
H11F H 0.4154 0.5810 0.2427 0.095 Uiso 1 1 calc R . .
C118 C 0.2140(4) 0.59308(12) 0.4295(3) 0.0162(12) Uani 1 1 d . . .
H118 H 0.1778 0.5836 0.3976 0.019 Uiso 1 1 calc R . .
C119 C 0.2146(4) 0.62681(12) 0.4166(3) 0.0283(14) Uani 1 1 d . . .
H11G H 0.2363 0.6305 0.3745 0.042 Uiso 1 1 calc R . .
H11H H 0.2493 0.6366 0.4478 0.042 Uiso 1 1 calc R . .
H11I H 0.1587 0.6345 0.4195 0.042 Uiso 1 1 calc R . .
C120 C 0.1760(4) 0.58819(13) 0.4941(3) 0.0232(14) Uani 1 1 d . . .
H12A H 0.2086 0.5985 0.5259 0.035 Uiso 1 1 calc R . .
H12B H 0.1752 0.5671 0.5035 0.035 Uiso 1 1 calc R . .
H12C H 0.1200 0.5958 0.4943 0.035 Uiso 1 1 calc R . .
Ge5 Ge 0.19057(3) 0.665120(11) 0.85622(3) 0.01736(12) Uani 1 1 d D . .
H5A H 0.1028(6) 0.6634(11) 0.854(3) 0.026 Uiso 1 1 d D . .
H5B H 0.2570(19) 0.6471(10) 0.836(3) 0.026 Uiso 1 1 d D . .
Ge6 Ge 0.24058(4) 0.669867(11) 0.96214(3) 0.01928(13) Uani 1 1 d D . .
H6A H 0.3197(15) 0.6842(10) 0.957(3) 0.029 Uiso 1 1 d D . .
H6B H 0.178(2) 0.6858(10) 0.997(2) 0.029 Uiso 1 1 d D . .
C121 C 0.2245(3) 0.69945(11) 0.8062(2) 0.0119(10) Uani 1 1 d . . .
C122 C 0.1989(3) 0.72824(11) 0.8217(2) 0.0147(11) Uani 1 1 d . . .
C123 C 0.2252(4) 0.75216(12) 0.7860(2) 0.0180(12) Uani 1 1 d . . .
H123 H 0.2063 0.7713 0.7965 0.022 Uiso 1 1 calc R . .
C124 C 0.2781(4) 0.74875(12) 0.7357(2) 0.0180(12) Uani 1 1 d . . .
H124 H 0.2972 0.7653 0.7128 0.022 Uiso 1 1 calc R . .
C125 C 0.3030(3) 0.72009(11) 0.7195(2) 0.0164(11) Uani 1 1 d . . .
H125 H 0.3387 0.7173 0.6848 0.020 Uiso 1 1 calc R . .
C126 C 0.2764(3) 0.69602(11) 0.7532(2) 0.0141(11) Uani 1 1 d . . .
C127 C 0.1402(3) 0.73370(11) 0.8746(2) 0.0154(11) Uiso 1 1 d . . .
C128 C 0.0567(3) 0.72598(12) 0.8662(3) 0.0199(12) Uani 1 1 d . . .
C129 C 0.0025(4) 0.72994(13) 0.9168(3) 0.0248(13) Uani 1 1 d . . .
H129 H -0.0536 0.7250 0.9120 0.030 Uiso 1 1 calc R . .
C130 C 0.0302(4) 0.74099(13) 0.9737(3) 0.0259(13) Uani 1 1 d . . .
H130 H -0.0061 0.7424 1.0084 0.031 Uiso 1 1 calc R . .
C131 C 0.1109(4) 0.75005(12) 0.9800(2) 0.0207(13) Uani 1 1 d . . .
H131 H 0.1282 0.7588 1.0183 0.025 Uiso 1 1 calc R . .
C132 C 0.1672(4) 0.74658(12) 0.9308(3) 0.0168(11) Uani 1 1 d . . .
C133 C 0.2528(3) 0.75866(12) 0.9384(2) 0.0155(12) Uani 1 1 d . . .
H133 H 0.2882 0.7497 0.9053 0.019 Uiso 1 1 calc R . .
C134 C 0.2523(4) 0.79229(12) 0.9284(3) 0.0259(13) Uani 1 1 d . . .
H13A H 0.2168 0.8015 0.9598 0.039 Uiso 1 1 calc R . .
H13B H 0.2316 0.7967 0.8862 0.039 Uiso 1 1 calc R . .
H13C H 0.3080 0.7999 0.9327 0.039 Uiso 1 1 calc R . .
C135 C 0.2916(3) 0.75239(12) 1.0027(2) 0.0179(12) Uani 1 1 d . . .
H13D H 0.2920 0.7312 1.0103 0.027 Uiso 1 1 calc R . .
H13E H 0.2598 0.7622 1.0356 0.027 Uiso 1 1 calc R . .
H13F H 0.3479 0.7598 1.0032 0.027 Uiso 1 1 calc R . .
C136 C 0.0255(4) 0.71550(13) 0.8028(3) 0.0252(13) Uani 1 1 d . . .
H136 H 0.0705 0.7042 0.7821 0.030 Uiso 1 1 calc R . .
C137 C -0.0496(4) 0.69538(15) 0.8070(3) 0.0373(16) Uani 1 1 d . . .
H13G H -0.0971 0.7068 0.8210 0.056 Uiso 1 1 calc R . .
H13H H -0.0388 0.6796 0.8371 0.056 Uiso 1 1 calc R . .
H13I H -0.0609 0.6869 0.7656 0.056 Uiso 1 1 calc R . .
C138 C 0.0065(4) 0.74267(15) 0.7613(3) 0.0368(16) Uani 1 1 d . . .
H13J H 0.0565 0.7542 0.7556 0.055 Uiso 1 1 calc R . .
H13K H -0.0352 0.7548 0.7818 0.055 Uiso 1 1 calc R . .
H13L H -0.0137 0.7362 0.7203 0.055 Uiso 1 1 calc R . .
C139 C 0.2970(3) 0.66588(11) 0.7279(2) 0.0143(11) Uani 1 1 d . . .
C140 C 0.3713(4) 0.65251(12) 0.7463(2) 0.0187(12) Uani 1 1 d . . .
C141 C 0.3913(4) 0.62518(12) 0.7196(3) 0.0241(13) Uani 1 1 d . . .
H141 H 0.4411 0.6158 0.7308 0.029 Uiso 1 1 calc R . .
C142 C 0.3389(4) 0.61176(11) 0.6771(3) 0.0202(12) Uani 1 1 d . . .
H142 H 0.3528 0.5932 0.6597 0.024 Uiso 1 1 calc R . .
C143 C 0.2670(4) 0.62515(12) 0.6600(2) 0.0215(13) Uani 1 1 d . . .
H143 H 0.2317 0.6157 0.6309 0.026 Uiso 1 1 calc R . .
C144 C 0.2445(4) 0.65269(12) 0.6846(2) 0.0171(12) Uani 1 1 d . . .
C145 C 0.4297(4) 0.66575(14) 0.7935(3) 0.0315(15) Uani 1 1 d . . .
H145 H 0.4052 0.6846 0.8086 0.038 Uiso 1 1 calc R . .
C146 C 0.4400(5) 0.64559(17) 0.8508(3) 0.0493(19) Uani 1 1 d . . .
H14D H 0.4611 0.6265 0.8371 0.074 Uiso 1 1 calc R . .
H14E H 0.3869 0.6429 0.8714 0.074 Uiso 1 1 calc R . .
H14F H 0.4786 0.6545 0.8804 0.074 Uiso 1 1 calc R . .
C147 C 0.5121(5) 0.67282(17) 0.7651(4) 0.0447(19) Uani 1 1 d . . .
H14G H 0.5371 0.6548 0.7489 0.067 Uiso 1 1 calc R . .
H14H H 0.5477 0.6814 0.7973 0.067 Uiso 1 1 calc R . .
H14I H 0.5050 0.6868 0.7307 0.067 Uiso 1 1 calc R . .
C148 C 0.1672(4) 0.66705(12) 0.6625(3) 0.0208(12) Uani 1 1 d . . .
H148 H 0.1618 0.6863 0.6848 0.025 Uiso 1 1 calc R . .
C149 C 0.0909(4) 0.64827(16) 0.6783(3) 0.0363(16) Uani 1 1 d . . .
H14J H 0.0936 0.6297 0.6552 0.054 Uiso 1 1 calc R . .
H14K H 0.0414 0.6590 0.6661 0.054 Uiso 1 1 calc R . .
H14L H 0.0896 0.6443 0.7235 0.054 Uiso 1 1 calc R . .
C150 C 0.1705(4) 0.67327(14) 0.5918(3) 0.0291(14) Uani 1 1 d . . .
H15D H 0.1700 0.6547 0.5687 0.044 Uiso 1 1 calc R . .
H15E H 0.2207 0.6841 0.5819 0.044 Uiso 1 1 calc R . .
H15F H 0.1228 0.6850 0.5797 0.044 Uiso 1 1 calc R . .
C151 C 0.2591(4) 0.63476(12) 1.0136(3) 0.0190(13) Uani 1 1 d . . .
C152 C 0.3098(4) 0.63753(13) 1.0675(3) 0.0226(13) Uani 1 1 d . . .
C153 C 0.3280(4) 0.61312(13) 1.1049(3) 0.0269(14) Uani 1 1 d . . .
H153 H 0.3636 0.6152 1.1399 0.032 Uiso 1 1 calc R . .
C154 C 0.2946(4) 0.58607(13) 1.0914(3) 0.0268(15) Uani 1 1 d . . .
H154 H 0.3080 0.5695 1.1165 0.032 Uiso 1 1 calc R . .
C155 C 0.2421(4) 0.58312(13) 1.0418(3) 0.0213(13) Uani 1 1 d . . .
H155 H 0.2186 0.5644 1.0335 0.026 Uiso 1 1 calc R . .
C156 C 0.2217(4) 0.60704(11) 1.0023(3) 0.0203(13) Uani 1 1 d . . .
C157 C 0.3365(4) 0.66687(12) 1.0878(3) 0.0189(12) Uiso 1 1 d . . .
C158 C 0.2870(5) 0.68429(12) 1.1279(3) 0.0283(15) Uani 1 1 d . . .
C159 C 0.3156(5) 0.71174(14) 1.1487(3) 0.0388(18) Uani 1 1 d . . .
H159 H 0.2817 0.7235 1.1749 0.047 Uiso 1 1 calc R . .
C160 C 0.3907(6) 0.72184(14) 1.1321(3) 0.046(2) Uani 1 1 d . . .
H160 H 0.4081 0.7406 1.1464 0.055 Uiso 1 1 calc R . .
C161 C 0.4423(5) 0.70520(13) 1.0947(3) 0.0332(17) Uani 1 1 d . . .
H161 H 0.4950 0.7123 1.0839 0.040 Uiso 1 1 calc R . .
C162 C 0.4158(4) 0.67781(12) 1.0731(3) 0.0251(13) Uani 1 1 d U . .
C163 C 0.2058(5) 0.67279(15) 1.1509(3) 0.0364(17) Uani 1 1 d . . .
H163 H 0.1914 0.6554 1.1246 0.044 Uiso 1 1 calc R . .
C164 C 0.2150(5) 0.66227(14) 1.2181(3) 0.0369(17) Uani 1 1 d . . .
H16A H 0.2324 0.6787 1.2447 0.055 Uiso 1 1 calc R . .
H16B H 0.2562 0.6466 1.2199 0.055 Uiso 1 1 calc R . .
H16C H 0.1625 0.6547 1.2332 0.055 Uiso 1 1 calc R . .
C165 C 0.1354(5) 0.69490(18) 1.1453(4) 0.054(2) Uani 1 1 d . . .
H16D H 0.1317 0.7019 1.1019 0.081 Uiso 1 1 calc R . .
H16E H 0.1456 0.7115 1.1734 0.081 Uiso 1 1 calc R . .
H16F H 0.0839 0.6854 1.1571 0.081 Uiso 1 1 calc R . .
C166 C 0.4768(4) 0.65898(13) 1.0342(3) 0.0291(15) Uani 1 1 d . . .
H166 H 0.4446 0.6452 1.0074 0.035 Uiso 1 1 calc R . .
C167 C 0.5327(5) 0.67719(15) 0.9915(3) 0.0394(17) Uani 1 1 d . . .
H16G H 0.5685 0.6895 1.0173 0.059 Uiso 1 1 calc R . .
H16H H 0.4992 0.6896 0.9641 0.059 Uiso 1 1 calc R . .
H16I H 0.5662 0.6640 0.9657 0.059 Uiso 1 1 calc R . .
C168 C 0.5313(5) 0.64083(16) 1.0782(3) 0.0402(17) Uani 1 1 d . . .
H16J H 0.5567 0.6538 1.1094 0.060 Uiso 1 1 calc R . .
H16K H 0.5741 0.6311 1.0537 0.060 Uiso 1 1 calc R . .
H16L H 0.4980 0.6260 1.0997 0.060 Uiso 1 1 calc R . .
C169 C 0.1599(4) 0.60177(11) 0.9515(3) 0.0193(12) Uani 1 1 d . . .
C170 C 0.1797(4) 0.58348(13) 0.8993(3) 0.0269(14) Uani 1 1 d . . .
C171 C 0.1182(4) 0.57783(14) 0.8566(4) 0.0373(16) Uani 1 1 d . . .
H171 H 0.1305 0.5658 0.8214 0.045 Uiso 1 1 calc R . .
C172 C 0.0409(5) 0.58849(16) 0.8621(4) 0.051(2) Uani 1 1 d . . .
H172 H 0.0007 0.5839 0.8314 0.061 Uiso 1 1 calc R . .
C173 C 0.0214(5) 0.60626(16) 0.9133(3) 0.0418(19) Uani 1 1 d . . .
H173 H -0.0326 0.6138 0.9177 0.050 Uiso 1 1 calc R . .
C174 C 0.0802(4) 0.61296(12) 0.9578(3) 0.0266(13) Uani 1 1 d . . .
C175 C 0.2642(4) 0.56961(12) 0.8910(3) 0.0218(13) Uani 1 1 d . . .
H175 H 0.3020 0.5788 0.9222 0.026 Uiso 1 1 calc R . .
C176 C 0.2991(5) 0.57507(15) 0.8255(3) 0.0334(16) Uani 1 1 d . . .
H17D H 0.2997 0.5962 0.8170 0.050 Uiso 1 1 calc R . .
H17E H 0.2651 0.5651 0.7942 0.050 Uiso 1 1 calc R . .
H17F H 0.3551 0.5674 0.8234 0.050 Uiso 1 1 calc R . .
C177 C 0.2610(5) 0.53641(14) 0.9043(3) 0.0359(17) Uani 1 1 d . . .
H17G H 0.2247 0.5269 0.8739 0.054 Uiso 1 1 calc R . .
H17H H 0.2402 0.5331 0.9469 0.054 Uiso 1 1 calc R . .
H17I H 0.3161 0.5281 0.9006 0.054 Uiso 1 1 calc R . .
C178 C 0.0556(4) 0.63156(13) 1.0155(3) 0.0281(14) Uani 1 1 d . . .
H178 H 0.1065 0.6408 1.0325 0.034 Uiso 1 1 calc R . .
C179 C 0.0200(5) 0.61199(17) 1.0671(4) 0.051(2) Uani 1 1 d . . .
H17J H 0.0600 0.5969 1.0785 0.077 Uiso 1 1 calc R . .
H17K H -0.0302 0.6026 1.0518 0.077 Uiso 1 1 calc R . .
H17L H 0.0073 0.6240 1.1041 0.077 Uiso 1 1 calc R . .
C180 C -0.0040(5) 0.65636(14) 0.9992(3) 0.0383(17) Uani 1 1 d . . .
H18D H -0.0566 0.6480 0.9863 0.058 Uiso 1 1 calc R . .
H18E H 0.0186 0.6681 0.9647 0.058 Uiso 1 1 calc R . .
H18F H -0.0120 0.6689 1.0361 0.058 Uiso 1 1 calc R . .

loop_
_atom_site_aniso_label
_atom_site_aniso_U_11
_atom_site_aniso_U_22
_atom_site_aniso_U_33
_atom_site_aniso_U_23
_atom_site_aniso_U_13
_atom_site_aniso_U_12
Ge1 0.0248(3) 0.0083(2) 0.0151(3) -0.0024(2) 0.0007(3) -0.0026(2)
Ge2 0.0422(4) 0.0130(3) 0.0171(3) 0.0008(2) 0.0015(3) -0.0049(3)
C1 0.023(3) 0.013(3) 0.016(3) 0.001(2) -0.004(2) 0.001(2)
C2 0.015(3) 0.005(2) 0.015(3) -0.0024(19) -0.002(2) -0.003(2)
C3 0.028(3) 0.009(3) 0.015(3) 0.000(2) -0.004(2) 0.000(2)
C4 0.038(4) 0.010(3) 0.015(3) -0.004(2) -0.007(2) -0.005(2)
C5 0.027(3) 0.011(3) 0.019(3) -0.003(2) -0.008(2) -0.008(2)
C6 0.022(3) 0.012(3) 0.016(3) 0.001(2) -0.004(2) -0.004(2)
C7 0.022(3) 0.008(2) 0.015(3) -0.003(2) 0.012(2) 0.003(2)
C8 0.018(3) 0.017(3) 0.014(3) -0.005(2) 0.003(2) -0.004(2)
C9 0.017(3) 0.022(3) 0.017(3) 0.000(2) 0.008(2) 0.000(2)
C10 0.030(4) 0.014(3) 0.025(3) 0.002(2) 0.009(3) -0.006(2)
C11 0.027(3) 0.011(3) 0.020(3) 0.005(2) 0.014(2) 0.009(2)
C12 0.021(3) 0.012(3) 0.018(3) -0.003(2) 0.004(2) 0.002(2)
C13 0.029(4) 0.023(3) 0.021(3) 0.001(2) -0.002(3) -0.005(3)
C14 0.029(4) 0.039(4) 0.031(3) -0.002(3) -0.007(3) -0.003(3)
C15 0.029(4) 0.032(4) 0.031(3) -0.006(3) 0.000(3) 0.008(3)
C16 0.023(3) 0.016(3) 0.018(3) 0.006(2) -0.004(2) 0.001(2)
C17 0.034(4) 0.035(4) 0.026(3) 0.009(3) -0.003(3) 0.006(3)
C18 0.030(4) 0.028(3) 0.030(3) -0.001(3) -0.007(3) -0.006(3)
C19 0.019(3) 0.016(3) 0.019(3) 0.001(2) 0.004(2) -0.002(2)
C20 0.022(3) 0.017(3) 0.032(3) 0.001(3) -0.006(3) -0.003(2)
C21 0.017(3) 0.029(3) 0.045(4) 0.008(3) -0.001(3) 0.006(3)
C22 0.034(4) 0.035(4) 0.049(4) 0.026(3) 0.014(3) -0.006(3)
C23 0.036(4) 0.034(3) 0.024(3) 0.017(3) -0.005(3) -0.001(3)
C24 0.035(4) 0.011(3) 0.025(3) 0.006(2) -0.003(3) -0.008(3)
C25 0.018(3) 0.024(3) 0.032(3) 0.004(3) -0.008(2) -0.003(2)
C26 0.041(4) 0.023(3) 0.035(4) 0.006(3) -0.009(3) 0.004(3)
C27 0.048(5) 0.024(4) 0.053(4) -0.006(3) -0.026(4) 0.008(3)
C28 0.032(4) 0.020(3) 0.013(3) 0.004(2) -0.001(3) -0.006(3)
C29 0.042(4) 0.019(3) 0.026(3) -0.003(2) -0.007(3) 0.000(3)
C30 0.036(4) 0.023(3) 0.018(3) -0.001(2) -0.003(3) -0.003(3)
C31 0.030(4) 0.014(3) 0.017(3) 0.000(2) 0.009(2) -0.001(2)
C32 0.024(3) 0.016(3) 0.012(3) 0.002(2) 0.009(2) 0.005(2)
C33 0.027(4) 0.015(3) 0.020(3) -0.001(2) 0.010(2) 0.000(2)
C34 0.033(4) 0.013(3) 0.017(3) -0.003(2) 0.007(2) 0.000(2)
C35 0.031(3) 0.019(3) 0.010(3) -0.002(2) -0.003(2) 0.003(2)
C36 0.024(3) 0.017(3) 0.013(3) 0.003(2) 0.004(2) -0.004(2)
C37 0.025(3) 0.015(3) 0.022(3) 0.000(2) 0.007(2) 0.008(2)
C38 0.030(4) 0.016(3) 0.018(3) 0.000(2) 0.001(3) 0.004(3)
C39 0.038(4) 0.023(3) 0.020(3) 0.007(2) -0.001(3) 0.006(3)
C40 0.032(4) 0.030(3) 0.031(3) 0.011(3) -0.002(3) 0.003(3)
C41 0.022(4) 0.037(4) 0.032(4) 0.013(3) 0.000(3) 0.001(3)
C42 0.027(3) 0.024(3) 0.021(3) 0.007(2) 0.009(3) 0.003(2)
C43 0.016(3) 0.021(3) 0.020(3) 0.004(2) 0.000(2) -0.002(2)
C44 0.047(4) 0.018(3) 0.028(3) 0.003(2) 0.008(3) -0.002(3)
C45 0.027(4) 0.021(3) 0.023(3) 0.006(2) 0.009(3) 0.000(3)
C46 0.027(4) 0.048(4) 0.024(3) 0.008(3) 0.002(3) -0.003(3)
C47 0.047(5) 0.084(7) 0.044(4) 0.036(4) -0.001(4) -0.023(4)
C48 0.047(5) 0.078(6) 0.036(4) 0.004(4) 0.020(4) 0.014(4)
C50 0.053(5) 0.026(4) 0.016(3) 0.006(3) -0.014(3) -0.009(3)
C51 0.084(6) 0.031(4) 0.032(4) 0.015(3) -0.032(4) -0.038(4)
C53 0.086(6) 0.029(4) 0.026(4) -0.018(3) -0.026(4) 0.026(4)
C54 0.059(5) 0.026(3) 0.009(3) -0.005(2) -0.002(3) 0.022(3)
C55 0.059(5) 0.035(4) 0.035(4) 0.017(3) -0.010(4) -0.024(4)
C56 0.088(8) 0.089(8) 0.055(5) 0.004(5) 0.008(5) -0.057(6)
C57 0.064(6) 0.041(4) 0.046(5) 0.009(4) -0.011(4) -0.007(4)
C58 0.056(5) 0.060(5) 0.039(4) 0.020(4) 0.021(4) 0.044(4)
C59 0.102(9) 0.081(8) 0.089(8) 0.052(6) -0.012(7) -0.034(7)
C60 0.169(13) 0.124(10) 0.056(7) 0.020(7) 0.059(8) 0.082(9)
Ge3 0.0330(3) 0.0141(3) 0.0162(3) 0.0011(3) 0.0017(3) -0.0007(2)
Ge4 0.0438(4) 0.0166(3) 0.0170(3) -0.0003(2) -0.0051(3) 0.0063(3)
C61 0.034(4) 0.016(3) 0.015(3) -0.003(2) -0.002(2) 0.001(2)
C62 0.030(3) 0.009(3) 0.020(3) -0.001(2) -0.002(2) -0.010(2)
C63 0.034(4) 0.018(3) 0.017(3) 0.004(2) -0.003(2) -0.002(3)
C64 0.033(4) 0.017(3) 0.020(3) 0.005(2) -0.014(3) -0.005(2)
C65 0.028(4) 0.016(3) 0.020(3) -0.003(2) -0.010(3) 0.004(2)
C66 0.026(3) 0.012(3) 0.024(3) 0.000(2) -0.008(2) 0.003(2)
C67 0.045(4) 0.022(3) 0.005(2) -0.001(2) 0.004(2) -0.007(3)
C68 0.030(4) 0.025(3) 0.011(3) 0.000(2) 0.001(2) -0.007(3)
C69 0.033(4) 0.026(3) 0.014(3) 0.003(2) 0.009(2) 0.006(3)
C70 0.046(4) 0.013(3) 0.022(3) -0.004(2) 0.019(3) -0.002(3)
C71 0.044(4) 0.020(3) 0.017(3) -0.004(2) 0.011(3) -0.005(3)
C72 0.032(4) 0.016(3) 0.019(3) -0.001(2) 0.009(3) 0.000(3)
C73 0.027(4) 0.029(3) 0.025(3) -0.002(3) 0.001(3) 0.006(3)
C74 0.037(4) 0.036(4) 0.035(4) -0.002(3) 0.003(3) -0.003(3)
C75 0.052(5) 0.047(5) 0.029(4) -0.001(3) -0.001(3) 0.005(4)
C76 0.042(4) 0.020(3) 0.024(3) -0.010(2) -0.004(3) -0.002(3)
C77 0.041(4) 0.024(3) 0.040(4) 0.006(3) -0.006(3) 0.003(3)
C78 0.045(5) 0.036(4) 0.043(4) 0.002(3) -0.005(3) -0.008(3)
C79 0.032(4) 0.016(3) 0.016(3) 0.000(2) 0.005(2) 0.008(2)
C80 0.036(4) 0.017(3) 0.025(3) -0.004(2) -0.003(3) 0.009(3)
C81 0.051(5) 0.027(3) 0.028(4) -0.008(3) -0.003(3) 0.000(3)
C82 0.030(4) 0.030(3) 0.040(4) -0.010(3) 0.003(3) 0.008(3)
C83 0.024(4) 0.036(4) 0.034(3) -0.001(3) -0.005(3) 0.002(3)
C84 0.028(3) 0.020(3) 0.022(3) 0.001(2) -0.004(2) 0.003(2)
C85 0.033(4) 0.016(3) 0.023(3) -0.003(2) 0.001(3) 0.002(3)
C86 0.034(4) 0.022(3) 0.030(3) -0.003(3) -0.009(3) -0.001(3)
C87 0.064(5) 0.021(3) 0.030(3) 0.002(3) -0.014(3) -0.001(3)
C88 0.035(4) 0.037(4) 0.026(3) -0.001(3) -0.012(3) 0.001(3)
C89 0.066(6) 0.064(6) 0.042(4) -0.001(4) -0.023(4) -0.004(5)
C90 0.028(4) 0.059(5) 0.039(4) -0.013(3) -0.001(3) -0.005(3)
C91 0.025(3) 0.011(3) 0.015(3) 0.000(2) -0.002(2) 0.004(2)
C92 0.022(3) 0.014(3) 0.015(3) -0.005(2) -0.001(2) -0.006(2)
C93 0.037(4) 0.019(3) 0.010(3) -0.001(2) -0.003(2) -0.005(3)
C94 0.028(3) 0.014(3) 0.015(3) 0.006(2) 0.000(2) 0.002(2)
C95 0.033(4) 0.011(3) 0.018(3) 0.002(2) 0.000(2) -0.006(2)
C96 0.024(3) 0.023(3) 0.011(3) -0.001(2) 0.003(2) 0.002(2)
C98 0.029(4) 0.014(3) 0.022(3) -0.001(2) -0.005(3) 0.004(2)
C99 0.034(4) 0.024(3) 0.023(3) -0.007(2) -0.009(3) 0.007(3)
C100 0.041(4) 0.012(3) 0.034(3) 0.000(2) -0.021(3) 0.001(3)
C101 0.043(4) 0.018(3) 0.023(3) 0.008(2) -0.009(3) -0.002(3)
C102 0.031(4) 0.019(3) 0.017(3) 0.002(2) -0.007(2) -0.013(2)
C103 0.037(4) 0.025(3) 0.025(3) -0.010(3) 0.000(3) -0.004(3)
C104 0.048(5) 0.033(4) 0.032(4) -0.006(3) 0.015(3) -0.007(3)
C105 0.038(4) 0.039(4) 0.042(4) -0.009(3) 0.000(3) 0.008(3)
C106 0.041(4) 0.037(4) 0.043(4) -0.019(3) 0.016(3) -0.013(3)
C108 0.072(6) 0.049(5) 0.045(4) -0.001(4) 0.003(4) 0.016(4)
C10F 0.041(4) 0.037(4) 0.043(4) -0.019(3) 0.016(3) -0.013(3)
C10H 0.072(6) 0.049(5) 0.045(4) -0.001(4) 0.003(4) 0.016(4)
C109 0.023(3) 0.019(3) 0.020(3) 0.001(2) 0.000(2) -0.002(2)
C110 0.033(4) 0.025(3) 0.021(3) -0.006(3) -0.001(3) -0.001(2)
C111 0.020(3) 0.036(4) 0.037(4) -0.009(3) -0.007(3) -0.001(3)
C112 0.046(4) 0.033(4) 0.033(4) -0.010(3) -0.014(4) -0.001(3)
C113 0.035(4) 0.021(3) 0.021(3) -0.010(2) -0.002(3) -0.001(2)
C114 0.028(4) 0.013(3) 0.015(3) -0.003(2) -0.005(2) -0.008(2)
C115 0.022(4) 0.063(5) 0.033(4) -0.024(3) 0.006(3) -0.004(3)
C116 0.047(5) 0.118(9) 0.048(5) -0.054(5) -0.007(4) 0.024(5)
C117 0.046(5) 0.110(8) 0.035(4) -0.009(5) 0.020(4) -0.029(5)
C118 0.013(3) 0.018(3) 0.017(3) -0.001(2) -0.001(2) -0.003(2)
C119 0.039(4) 0.018(3) 0.028(3) 0.002(2) -0.007(3) 0.003(3)
C120 0.024(4) 0.025(3) 0.020(3) -0.003(2) 0.007(2) 0.002(3)
Ge5 0.0269(3) 0.0102(3) 0.0150(3) -0.0001(2) 0.0008(3) -0.0007(2)
Ge6 0.0315(3) 0.0108(3) 0.0156(3) 0.0028(2) -0.0013(3) -0.0024(2)
C121 0.011(3) 0.013(3) 0.012(2) -0.003(2) -0.005(2) 0.000(2)
C122 0.020(3) 0.013(3) 0.011(2) -0.002(2) -0.003(2) 0.000(2)
C123 0.028(3) 0.007(3) 0.019(3) -0.002(2) 0.000(2) 0.006(2)
C124 0.023(3) 0.013(3) 0.018(3) 0.005(2) 0.002(2) 0.002(2)
C125 0.025(3) 0.012(3) 0.013(3) -0.002(2) 0.002(2) -0.004(2)
C126 0.022(3) 0.008(2) 0.012(2) -0.001(2) -0.004(2) 0.003(2)
C128 0.019(3) 0.019(3) 0.022(3) -0.003(2) 0.000(2) 0.001(2)
C129 0.018(3) 0.024(3) 0.032(3) -0.005(2) -0.001(2) -0.002(2)
C130 0.025(3) 0.030(3) 0.024(3) -0.007(2) 0.008(2) 0.000(2)
C131 0.028(3) 0.018(3) 0.016(3) -0.009(2) 0.002(2) 0.001(2)
C132 0.018(3) 0.012(3) 0.020(3) 0.000(2) -0.004(2) 0.003(2)
C133 0.017(3) 0.014(3) 0.016(3) -0.003(2) -0.003(2) 0.004(2)
C134 0.038(4) 0.016(3) 0.024(3) 0.000(2) -0.001(3) -0.002(3)
C135 0.013(3) 0.022(3) 0.019(3) -0.001(2) -0.004(2) 0.001(2)
C136 0.017(3) 0.032(3) 0.027(3) -0.014(3) -0.007(2) -0.001(3)
C137 0.025(4) 0.046(4) 0.041(4) -0.016(3) -0.005(3) -0.001(3)
C138 0.034(4) 0.042(4) 0.035(4) 0.001(3) -0.015(3) 0.008(3)
C139 0.018(3) 0.011(3) 0.013(3) 0.003(2) -0.012(2) -0.001(2)
C140 0.027(3) 0.013(3) 0.016(3) 0.003(2) 0.003(2) -0.001(2)
C141 0.031(4) 0.012(3) 0.030(3) 0.009(2) 0.009(3) 0.006(2)
C142 0.030(3) 0.007(3) 0.024(3) -0.001(2) 0.011(2) -0.004(2)
C143 0.028(3) 0.022(3) 0.014(3) -0.006(2) 0.004(2) -0.002(2)
C144 0.025(3) 0.016(3) 0.010(3) 0.005(2) 0.003(2) 0.004(2)
C145 0.025(3) 0.029(3) 0.041(4) -0.010(3) -0.009(3) 0.016(3)
C146 0.054(5) 0.062(5) 0.033(4) -0.004(4) -0.020(4) 0.012(4)
C147 0.037(4) 0.046(5) 0.050(5) -0.013(4) -0.001(4) -0.003(3)
C148 0.025(3) 0.013(3) 0.025(3) -0.004(2) -0.011(2) -0.002(2)
C149 0.034(4) 0.040(4) 0.034(4) 0.000(3) -0.003(3) -0.002(3)
C150 0.037(4) 0.027(3) 0.024(3) 0.001(3) -0.007(3) -0.004(3)
C151 0.024(3) 0.019(3) 0.014(3) 0.000(2) -0.001(2) -0.008(2)
C152 0.026(3) 0.025(3) 0.017(3) 0.004(2) -0.001(2) 0.000(3)
C153 0.040(4) 0.025(3) 0.015(3) 0.003(2) 0.000(3) 0.006(3)
C154 0.045(4) 0.019(3) 0.017(3) 0.003(2) 0.012(3) 0.011(3)
C155 0.028(4) 0.017(3) 0.020(3) 0.001(2) 0.013(2) -0.003(2)
C156 0.033(4) 0.007(3) 0.021(3) 0.003(2) 0.013(2) 0.006(2)
C158 0.055(5) 0.012(3) 0.017(3) 0.003(2) -0.008(3) 0.006(3)
C159 0.074(6) 0.027(4) 0.015(3) -0.005(3) -0.015(3) 0.009(4)
C160 0.098(7) 0.010(3) 0.030(4) 0.002(3) -0.034(4) -0.003(4)
C161 0.058(5) 0.020(3) 0.021(3) 0.007(2) -0.023(3) -0.008(3)
C162 0.047(3) 0.017(3) 0.012(2) 0.005(2) -0.012(2) 0.000(2)
C163 0.056(5) 0.033(4) 0.019(3) -0.005(3) -0.001(3) 0.018(3)
C164 0.056(5) 0.022(3) 0.033(4) 0.003(3) 0.011(4) 0.012(3)
C165 0.066(6) 0.060(5) 0.036(4) 0.002(4) 0.002(4) 0.038(5)
C166 0.044(4) 0.021(3) 0.022(3) -0.002(2) -0.002(3) -0.007(3)
C167 0.049(4) 0.034(4) 0.035(4) -0.009(3) 0.001(3) -0.025(3)
C168 0.046(5) 0.040(4) 0.034(4) -0.002(3) -0.012(3) 0.012(3)
C169 0.029(3) 0.008(2) 0.021(3) -0.002(2) 0.003(2) -0.011(2)
C170 0.032(4) 0.023(3) 0.026(3) -0.004(3) 0.001(3) -0.007(3)
C171 0.041(4) 0.030(3) 0.041(4) -0.017(3) -0.005(4) 0.001(3)
C172 0.038(4) 0.054(5) 0.060(5) -0.039(4) -0.013(4) 0.005(3)
C173 0.027(4) 0.045(4) 0.053(5) -0.018(3) 0.009(3) 0.000(3)
C174 0.028(3) 0.022(3) 0.030(3) -0.007(3) 0.004(3) -0.002(2)
C175 0.026(4) 0.013(3) 0.026(3) -0.002(2) 0.003(2) 0.003(2)
C176 0.045(5) 0.031(4) 0.024(3) 0.000(3) 0.006(3) 0.004(3)
C177 0.050(5) 0.021(3) 0.037(4) 0.001(3) 0.008(3) 0.001(3)
C178 0.027(4) 0.027(3) 0.029(3) -0.006(3) 0.008(3) -0.002(3)
C179 0.065(6) 0.047(5) 0.043(4) 0.009(4) 0.025(4) 0.002(4)
C180 0.050(5) 0.031(4) 0.034(4) -0.003(3) 0.016(3) 0.008(3)

loop_
_atom_type_symbol
_atom_type_description
_atom_type_scat_dispersion_real
_atom_type_scat_dispersion_imag
_atom_type_scat_source
C C 0.0033 0.0016 'International Tables Vol C Tables 4.2.6.8 and 6.1.1.4'
H H 0.0000 0.0000 'International Tables Vol C Tables 4.2.6.8 and 6.1.1.4'
Ge Ge 0.1547 1.8001 'International Tables Vol C Tables 4.2.6.8 and 6.1.1.4'

loop_
_geom_angle_atom_site_label_1
_geom_angle_atom_site_label_2
_geom_angle_atom_site_label_3
_geom_angle
C1 Ge1 Ge2 118.79(16)
C1 Ge1 H1A 94(2)
Ge2 Ge1 H1A 106(2)
C1 Ge1 H1B 110(2)
Ge2 Ge1 H1B 94(2)
H1A Ge1 H1B 136(2)
C31 Ge2 Ge1 111.09(16)
C31 Ge2 H2A 109(3)
Ge1 Ge2 H2A 105(2)
C31 Ge2 H2B 87(2)
Ge1 Ge2 H2B 123(2)
H2A Ge2 H2B 119.5(17)
C6 C1 C2 118.2(5)
C6 C1 Ge1 125.1(4)
C2 C1 Ge1 116.6(4)
C3 C2 C1 119.7(5)
C3 C2 C7 117.8(4)
C1 C2 C7 122.3(4)
C4 C3 C2 121.0(5)
C4 C3 H3 119.5
C2 C3 H3 119.5
C5 C4 C3 119.2(5)
C5 C4 H4 120.4
C3 C4 H4 120.4
C4 C5 C6 122.0(5)
C4 C5 H5 119.0
C6 C5 H5 119.0
C5 C6 C1 119.8(5)
C5 C6 C19 117.8(5)
C1 C6 C19 122.2(5)
C8 C7 C12 120.8(5)
C8 C7 C2 121.4(5)
C12 C7 C2 117.8(5)
C9 C8 C7 118.7(5)
C9 C8 C13 119.8(5)
C7 C8 C13 121.5(5)
C10 C9 C8 120.5(5)
C10 C9 H9 119.8
C8 C9 H9 119.8
C11 C10 C9 121.1(5)
C11 C10 H10 119.5
C9 C10 H10 119.5
C10 C11 C12 120.6(5)
C10 C11 H11 119.7
C12 C11 H11 119.7
C11 C12 C7 118.3(5)
C11 C12 C16 120.0(5)
C7 C12 C16 121.6(5)
C8 C13 C14 113.7(5)
C8 C13 C15 109.6(5)
C14 C13 C15 107.9(5)
C8 C13 H13 108.5
C14 C13 H13 108.5
C15 C13 H13 108.5
C13 C14 H14A 109.5
C13 C14 H14B 109.5
H14A C14 H14B 109.5
C13 C14 H14C 109.5
H14A C14 H14C 109.5
H14B C14 H14C 109.5
C13 C15 H15A 109.5
C13 C15 H15B 109.5
H15A C15 H15B 109.5
C13 C15 H15C 109.5
H15A C15 H15C 109.5
H15B C15 H15C 109.5
C12 C16 C17 113.7(5)
C12 C16 C18 108.9(5)
C17 C16 C18 110.9(5)
C12 C16 H16 107.7
C17 C16 H16 107.7
C18 C16 H16 107.7
C16 C17 H17A 109.5
C16 C17 H17B 109.5
H17A C17 H17B 109.5
C16 C17 H17C 109.5
H17A C17 H17C 109.5
H17B C17 H17C 109.5
C16 C18 H18A 109.5
C16 C18 H18B 109.5
H18A C18 H18B 109.5
C16 C18 H18C 109.5
H18A C18 H18C 109.5
H18B C18 H18C 109.5
C20 C19 C24 119.3(5)
C20 C19 C6 120.3(5)
C24 C19 C6 120.0(5)
C21 C20 C19 119.8(5)
C21 C20 C25 118.9(5)
C19 C20 C25 121.2(5)
C20 C21 C22 121.2(6)
C20 C21 H21 119.4
C22 C21 H21 119.4
C23 C22 C21 118.8(6)
C23 C22 H22 120.6
C21 C22 H22 120.6
C22 C23 C24 122.5(6)
C22 C23 H23 118.8
C24 C23 H23 118.8
C23 C24 C19 118.4(6)
C23 C24 C28 119.5(5)
C19 C24 C28 122.1(5)
C27 C25 C20 111.8(5)
C27 C25 C26 109.7(5)
C20 C25 C26 112.7(5)
C27 C25 H25 107.5
C20 C25 H25 107.5
C26 C25 H25 107.5
C25 C26 H26A 109.5
C25 C26 H26B 109.5
H26A C26 H26B 109.5
C25 C26 H26C 109.5
H26A C26 H26C 109.5
H26B C26 H26C 109.5
C25 C27 H27A 109.5
C25 C27 H27B 109.5
H27A C27 H27B 109.5
C25 C27 H27C 109.5
H27A C27 H27C 109.5
H27B C27 H27C 109.5
C24 C28 C30 112.5(5)
C24 C28 C29 109.7(5)
C30 C28 C29 109.6(5)
C24 C28 H28 108.3
C30 C28 H28 108.3
C29 C28 H28 108.3
C28 C29 H29A 109.5
C28 C29 H29B 109.5
H29A C29 H29B 109.5
C28 C29 H29C 109.5
H29A C29 H29C 109.5
H29B C29 H29C 109.5
C28 C30 H30A 109.5
C28 C30 H30B 109.5
H30A C30 H30B 109.5
C28 C30 H30C 109.5
H30A C30 H30C 109.5
H30B C30 H30C 109.5
C32 C31 C36 119.5(5)
C32 C31 Ge2 121.2(4)
C36 C31 Ge2 119.2(4)
C33 C32 C31 118.9(5)
C33 C32 C37 119.7(5)
C31 C32 C37 121.3(5)
C34 C33 C32 121.9(5)
C34 C33 H33 119.1
C32 C33 H33 119.1
C33 C34 C35 119.2(5)
C33 C34 H34 120.4
C35 C34 H34 120.4
C34 C35 C36 121.1(5)
C34 C35 H35 119.4
C36 C35 H35 119.4
C35 C36 C31 119.3(5)
C35 C36 C49 117.2(5)
C31 C36 C49 123.5(5)
C42 C37 C38 120.2(5)
C42 C37 C32 120.0(5)
C38 C37 C32 119.6(5)
C39 C38 C37 118.0(6)
C39 C38 C43 118.9(5)
C37 C38 C43 123.0(5)
C40 C39 C38 121.2(6)
C40 C39 H39 119.4
C38 C39 H39 119.4
C39 C40 C41 120.4(6)
C39 C40 H40 119.8
C41 C40 H40 119.8
C40 C41 C42 120.2(6)
C40 C41 H41 119.9
C42 C41 H41 119.9
C41 C42 C37 119.9(5)
C41 C42 C46 119.3(5)
C37 C42 C46 120.7(5)
C45 C43 C38 113.6(5)
C45 C43 C44 108.8(5)
C38 C43 C44 109.0(5)
C45 C43 H43 108.4
C38 C43 H43 108.4
C44 C43 H43 108.4
C43 C44 H44A 109.5
C43 C44 H44B 109.5
H44A C44 H44B 109.5
C43 C44 H44C 109.5
H44A C44 H44C 109.5
H44B C44 H44C 109.5
C43 C45 H45A 109.5
C43 C45 H45B 109.5
H45A C45 H45B 109.5
C43 C45 H45C 109.5
H45A C45 H45C 109.5
H45B C45 H45C 109.5
C47 C46 C42 114.0(6)
C47 C46 C48 109.8(6)
C42 C46 C48 109.8(6)
C47 C46 H46 107.7
C42 C46 H46 107.7
C48 C46 H46 107.7
C46 C47 H47A 109.5
C46 C47 H47B 109.5
H47A C47 H47B 109.5
C46 C47 H47C 109.5
H47A C47 H47C 109.5
H47B C47 H47C 109.5
C46 C48 H48A 109.5
C46 C48 H48B 109.5
H48A C48 H48B 109.5
C46 C48 H48C 109.5
H48A C48 H48C 109.5
H48B C48 H48C 109.5
C54 C49 C50 123.8(6)
C54 C49 C36 122.4(5)
C50 C49 C36 113.8(5)
C51 C50 C49 114.3(7)
C51 C50 C55 120.9(7)
C49 C50 C55 124.8(6)
C52 C51 C50 123.0(7)
C52 C51 H51 118.5
C50 C51 H51 118.5
C51 C52 C53 120.9(7)
C51 C52 H52 119.5
C53 C52 H52 119.5
C52 C53 C54 120.8(8)
C52 C53 H53 119.6
C54 C53 H53 119.6
C49 C54 C53 117.3(7)
C49 C54 C58 121.6(6)
C53 C54 C58 121.1(7)
C50 C55 C56 114.4(7)
C50 C55 C57 110.7(7)
C56 C55 C57 109.5(7)
C50 C55 H55 107.3
C56 C55 H55 107.3
C57 C55 H55 107.3
C55 C56 H56A 109.5
C55 C56 H56B 109.5
H56A C56 H56B 109.5
C55 C56 H56C 109.5
H56A C56 H56C 109.5
H56B C56 H56C 109.5
C55 C57 H57A 109.5
C55 C57 H57B 109.5
H57A C57 H57B 109.5
C55 C57 H57C 109.5
H57A C57 H57C 109.5
H57B C57 H57C 109.5
C59 C58 C54 112.0(7)
C59 C58 C60 110.3(9)
C54 C58 C60 110.1(8)
C59 C58 H58 108.1
C54 C58 H58 108.1
C60 C58 H58 108.1
C58 C59 H59A 109.5
C58 C59 H59B 109.5
H59A C59 H59B 109.5
C58 C59 H59C 109.5
H59A C59 H59C 109.5
H59B C59 H59C 109.5
C58 C60 H60A 109.5
C58 C60 H60B 109.5
H60A C60 H60B 109.5
C58 C60 H60C 109.5
H60A C60 H60C 109.5
H60B C60 H60C 109.5
C61 Ge3 Ge4 116.01(16)
C61 Ge3 H3A 103(2)
Ge4 Ge3 H3A 104(2)
C61 Ge3 H3B 100(2)
Ge4 Ge3 H3B 103(2)
H3A Ge3 H3B 132(2)
C91 Ge4 Ge3 113.28(16)
C91 Ge4 H4A 116(2)
Ge3 Ge4 H4A 96(3)
C91 Ge4 H4B 106(2)
Ge3 Ge4 H4B 103(3)
H4A Ge4 H4B 120.7(17)
C66 C61 C62 118.7(5)
C66 C61 Ge3 123.8(4)
C62 C61 Ge3 117.4(4)
C63 C62 C61 119.6(5)
C63 C62 C67 118.5(5)
C61 C62 C67 121.3(5)
C64 C63 C62 120.4(6)
C64 C63 H63 119.8
C62 C63 H63 119.8
C65 C64 C63 120.1(5)
C65 C64 H64 119.9
C63 C64 H64 119.9
C64 C65 C66 121.0(5)
C64 C65 H65 119.5
C66 C65 H65 119.5
C65 C66 C61 120.0(6)
C65 C66 C79 117.7(5)
C61 C66 C79 122.2(5)
C72 C67 C68 121.2(5)
C72 C67 C62 119.9(6)
C68 C67 C62 118.9(5)
C69 C68 C67 118.3(5)
C69 C68 C73 119.4(6)
C67 C68 C73 122.3(5)
C68 C69 C70 120.3(6)
C68 C69 H69 119.9
C70 C69 H69 119.9
C71 C70 C69 120.1(5)
C71 C70 H70 120.0
C69 C70 H70 120.0
C70 C71 C72 121.3(6)
C70 C71 H71 119.4
C72 C71 H71 119.4
C67 C72 C71 118.9(6)
C67 C72 C76 121.3(5)
C71 C72 C76 119.6(6)
C74 C73 C75 108.0(6)
C74 C73 C68 110.6(5)
C75 C73 C68 113.0(5)
C74 C73 H73 108.4
C75 C73 H73 108.4
C68 C73 H73 108.4
C73 C74 H74A 109.5
C73 C74 H74B 109.5
H74A C74 H74B 109.5
C73 C74 H74C 109.5
H74A C74 H74C 109.5
H74B C74 H74C 109.5
C73 C75 H75A 109.5
C73 C75 H75B 109.5
H75A C75 H75B 109.5
C73 C75 H75C 109.5
H75A C75 H75C 109.5
H75B C75 H75C 109.5
C72 C76 C77 109.7(5)
C72 C76 C78 113.6(6)
C77 C76 C78 109.5(5)
C72 C76 H76 108.0
C77 C76 H76 108.0
C78 C76 H76 108.0
C76 C77 H77A 109.5
C76 C77 H77B 109.5
H77A C77 H77B 109.5
C76 C77 H77C 109.5
H77A C77 H77C 109.5
H77B C77 H77C 109.5
C76 C78 H78A 109.5
C76 C78 H78B 109.5
H78A C78 H78B 109.5
C76 C78 H78C 109.5
H78A C78 H78C 109.5
H78B C78 H78C 109.5
C84 C79 C80 120.6(5)
C84 C79 C66 120.1(5)
C80 C79 C66 119.3(6)
C81 C80 C79 118.2(6)
C81 C80 C85 119.2(5)
C79 C80 C85 122.4(6)
C82 C81 C80 122.1(6)
C82 C81 H81 118.9
C80 C81 H81 118.9
C81 C82 C83 119.8(6)
C81 C82 H82 120.1
C83 C82 H82 120.1
C84 C83 C82 119.9(6)
C84 C83 H83 120.0
C82 C83 H83 120.0
C83 C84 C79 119.3(5)
C83 C84 C88 118.6(6)
C79 C84 C88 121.9(5)
C80 C85 C86 113.6(5)
C80 C85 C87 111.0(5)
C86 C85 C87 108.4(5)
C80 C85 H85 107.9
C86 C85 H85 107.9
C87 C85 H85 107.9
C85 C86 H86A 109.5
C85 C86 H86B 109.5
H86A C86 H86B 109.5
C85 C86 H86C 109.5
H86A C86 H86C 109.5
H86B C86 H86C 109.5
C85 C87 H87A 109.5
C85 C87 H87B 109.5
H87A C87 H87B 109.5
C85 C87 H87C 109.5
H87A C87 H87C 109.5
H87B C87 H87C 109.5
C90 C88 C89 110.6(6)
C90 C88 C84 113.7(5)
C89 C88 C84 110.0(6)
C90 C88 H88 107.4
C89 C88 H88 107.4
C84 C88 H88 107.4
C88 C89 H89A 109.5
C88 C89 H89B 109.5
H89A C89 H89B 109.5
C88 C89 H89C 109.5
H89A C89 H89C 109.5
H89B C89 H89C 109.5
C88 C90 H90A 109.5
C88 C90 H90B 109.5
H90A C90 H90B 109.5
C88 C90 H90C 109.5
H90A C90 H90C 109.5
H90B C90 H90C 109.5
C96 C91 C92 119.9(5)
C96 C91 Ge4 121.3(4)
C92 C91 Ge4 118.7(4)
C93 C92 C91 119.6(5)
C93 C92 C97 117.7(5)
C91 C92 C97 122.7(5)
C92 C93 C94 120.9(5)
C92 C93 H93 119.6
C94 C93 H93 119.6
C95 C94 C93 118.9(5)
C95 C94 H94 120.6
C93 C94 H94 120.6
C94 C95 C96 122.2(5)
C94 C95 H95 118.9
C96 C95 H95 118.9
C95 C96 C91 118.4(5)
C95 C96 C109 118.7(5)
C91 C96 C109 122.9(5)
C102 C97 C98 122.3(5)
C102 C97 C92 119.9(5)
C98 C97 C92 117.7(5)
C99 C98 C97 117.6(6)
C99 C98 C103 119.8(5)
C97 C98 C103 122.4(5)
C100 C99 C98 120.6(6)
C100 C99 H99 119.7
C98 C99 H99 119.7
C99 C100 C101 121.1(6)
C99 C100 H100 119.5
C101 C100 H100 119.5
C102 C101 C100 120.3(6)
C102 C101 H101 119.8
C100 C101 H101 119.8
C101 C102 C97 118.1(6)
C101 C102 C106 119.8(6)
C97 C102 C106 122.1(5)
C98 C103 C105 114.1(6)
C98 C103 C104 110.4(6)
C105 C103 C104 110.8(6)
C98 C103 H103 107.1
C105 C103 H103 107.1
C104 C103 H103 107.1
C103 C104 H10A 109.5
C103 C104 H10B 109.5
H10A C104 H10B 109.5
C103 C104 H10C 109.5
H10A C104 H10C 109.5
H10B C104 H10C 109.5
C103 C105 H10D 109.5
C103 C105 H10E 109.5
H10D C105 H10E 109.5
C103 C105 H10F 109.5
H10D C105 H10F 109.5
H10E C105 H10F 109.5
C107 C106 C108 113.9(8)
C107 C106 C102 116.4(8)
C108 C106 C102 114.3(6)
C107 C106 H106 103.3
C108 C106 H106 103.3
C102 C106 H106 103.3
H10N C10G H10O 109.5
H10N C10G H10P 109.5
H10O C10G H10P 109.5
C110 C109 C114 119.6(5)
C110 C109 C96 119.2(5)
C114 C109 C96 121.0(5)
C109 C110 C111 119.6(6)
C109 C110 C115 121.3(5)
C111 C110 C115 119.0(6)
C112 C111 C110 120.3(6)
C112 C111 H111 119.9
C110 C111 H111 119.9
C113 C112 C111 121.2(6)
C113 C112 H112 119.4
C111 C112 H112 119.4
C112 C113 C114 120.2(6)
C112 C113 H113 119.9
C114 C113 H113 119.9
C113 C114 C109 119.0(6)
C113 C114 C118 118.9(5)
C109 C114 C118 122.1(5)
C116 C115 C110 113.9(6)
C116 C115 C117 110.8(7)
C110 C115 C117 108.2(6)
C116 C115 H115 107.9
C110 C115 H115 107.9
C117 C115 H115 107.9
C115 C116 H11A 109.5
C115 C116 H11B 109.5
H11A C116 H11B 109.5
C115 C116 H11C 109.5
H11A C116 H11C 109.5
H11B C116 H11C 109.5
C115 C117 H11D 109.5
C115 C117 H11E 109.5
H11D C117 H11E 109.5
C115 C117 H11F 109.5
H11D C117 H11F 109.5
H11E C117 H11F 109.5
C114 C118 C120 115.0(5)
C114 C118 C119 109.7(5)
C120 C118 C119 107.8(5)
C114 C118 H118 108.1
C120 C118 H118 108.1
C119 C118 H118 108.1
C118 C119 H11G 109.5
C118 C119 H11H 109.5
H11G C119 H11H 109.5
C118 C119 H11I 109.5
H11G C119 H11I 109.5
H11H C119 H11I 109.5
C118 C120 H12A 109.5
C118 C120 H12B 109.5
H12A C120 H12B 109.5
C118 C120 H12C 109.5
H12A C120 H12C 109.5
H12B C120 H12C 109.5
C121 Ge5 Ge6 109.85(14)
C121 Ge5 H5A 108(2)
Ge6 Ge5 H5A 112(3)
C121 Ge5 H5B 94(2)
Ge6 Ge5 H5B 94(2)
H5A Ge5 H5B 136(2)
C151 Ge6 Ge5 120.12(16)
C151 Ge6 H6A 106(2)
Ge5 Ge6 H6A 106(2)
C151 Ge6 H6B 103(2)
Ge5 Ge6 H6B 106(2)
H6A Ge6 H6B 116.1(16)
C122 C121 C126 117.6(5)
C122 C121 Ge5 121.7(4)
C126 C121 Ge5 120.6(4)
C123 C122 C121 120.4(5)
C123 C122 C127 118.4(5)
C121 C122 C127 121.2(5)
C124 C123 C122 121.7(5)
C124 C123 H123 119.2
C122 C123 H123 119.2
C123 C124 C125 118.2(5)
C123 C124 H124 120.9
C125 C124 H124 120.9
C126 C125 C124 121.2(5)
C126 C125 H125 119.4
C124 C125 H125 119.4
C125 C126 C121 120.9(5)
C125 C126 C139 117.8(5)
C121 C126 C139 121.0(5)
C132 C127 C128 120.8(5)
C132 C127 C122 120.6(5)
C128 C127 C122 118.6(5)
C129 C128 C127 118.5(5)
C129 C128 C136 120.7(5)
C127 C128 C136 120.7(5)
C130 C129 C128 120.6(6)
C130 C129 H129 119.7
C128 C129 H129 119.7
C129 C130 C131 120.2(5)
C129 C130 H130 119.9
C131 C130 H130 119.9
C130 C131 C132 121.1(5)
C130 C131 H131 119.4
C132 C131 H131 119.4
C131 C132 C127 118.5(5)
C131 C132 C133 119.1(5)
C127 C132 C133 122.3(5)
C132 C133 C135 114.2(5)
C132 C133 C134 109.9(5)
C135 C133 C134 108.1(4)
C132 C133 H133 108.2
C135 C133 H133 108.2
C134 C133 H133 108.2
C133 C134 H13A 109.5
C133 C134 H13B 109.5
H13A C134 H13B 109.5
C133 C134 H13C 109.5
H13A C134 H13C 109.5
H13B C134 H13C 109.5
C133 C135 H13D 109.5
C133 C135 H13E 109.5
H13D C135 H13E 109.5
C133 C135 H13F 109.5
H13D C135 H13F 109.5
H13E C135 H13F 109.5
C128 C136 C137 113.8(5)
C128 C136 C138 108.8(5)
C137 C136 C138 110.5(5)
C128 C136 H136 107.9
C137 C136 H136 107.9
C138 C136 H136 107.9
C136 C137 H13G 109.5
C136 C137 H13H 109.5
H13G C137 H13H 109.5
C136 C137 H13I 109.5
H13G C137 H13I 109.5
H13H C137 H13I 109.5
C136 C138 H13J 109.5
C136 C138 H13K 109.5
H13J C138 H13K 109.5
C136 C138 H13L 109.5
H13J C138 H13L 109.5
H13K C138 H13L 109.5
C144 C139 C140 121.7(5)
C144 C139 C126 119.3(5)
C140 C139 C126 118.9(4)
C141 C140 C139 117.9(5)
C141 C140 C145 118.4(5)
C139 C140 C145 123.7(5)
C142 C141 C140 120.7(6)
C142 C141 H141 119.7
C140 C141 H141 119.7
C143 C142 C141 120.3(5)
C143 C142 H142 119.8
C141 C142 H142 119.8
C142 C143 C144 121.3(5)
C142 C143 H143 119.3
C144 C143 H143 119.3
C139 C144 C143 118.0(5)
C139 C144 C148 122.5(5)
C143 C144 C148 119.5(5)
C147 C145 C140 112.4(6)
C147 C145 C146 110.3(6)
C140 C145 C146 111.0(6)
C147 C145 H145 107.6
C140 C145 H145 107.6
C146 C145 H145 107.6
C145 C146 H14D 109.5
C145 C146 H14E 109.5
H14D C146 H14E 109.5
C145 C146 H14F 109.5
H14D C146 H14F 109.5
H14E C146 H14F 109.5
C145 C147 H14G 109.5
C145 C147 H14H 109.5
H14G C147 H14H 109.5
C145 C147 H14I 109.5
H14G C147 H14I 109.5
H14H C147 H14I 109.5
C144 C148 C150 111.1(5)
C144 C148 C149 111.6(5)
C150 C148 C149 110.1(5)
C144 C148 H148 108.0
C150 C148 H148 108.0
C149 C148 H148 108.0
C148 C149 H14J 109.5
C148 C149 H14K 109.5
H14J C149 H14K 109.5
C148 C149 H14L 109.5
H14J C149 H14L 109.5
H14K C149 H14L 109.5
C148 C150 H15D 109.5
C148 C150 H15E 109.5
H15D C150 H15E 109.5
C148 C150 H15F 109.5
H15D C150 H15F 109.5
H15E C150 H15F 109.5
C152 C151 C156 117.8(5)
C152 C151 Ge6 117.9(4)
C156 C151 Ge6 124.2(4)
C153 C152 C151 120.9(6)
C153 C152 C157 119.5(5)
C151 C152 C157 119.4(5)
C154 C153 C152 120.5(6)
C154 C153 H153 119.7
C152 C153 H153 119.7
C155 C154 C153 119.8(6)
C155 C154 H154 120.1
C153 C154 H154 120.1
C154 C155 C156 122.0(6)
C154 C155 H155 119.0
C156 C155 H155 119.0
C155 C156 C151 118.8(6)
C155 C156 C169 117.6(5)
C151 C156 C169 123.6(5)
C158 C157 C162 117.1(5)
C158 C157 C152 121.1(5)
C162 C157 C152 121.5(5)
C159 C158 C157 119.8(7)
C159 C158 C163 120.0(6)
C157 C158 C163 120.2(5)
C160 C159 C158 121.4(7)
C160 C159 H159 119.3
C158 C159 H159 119.3
C159 C160 C161 120.9(6)
C159 C160 H160 119.5
C161 C160 H160 119.5
C160 C161 C162 119.3(7)
C160 C161 H161 120.3
C162 C161 H161 120.3
C161 C162 C157 121.4(6)
C161 C162 C166 118.1(6)
C157 C162 C166 120.5(5)
C158 C163 C164 109.2(6)
C158 C163 C165 114.0(6)
C164 C163 C165 110.8(6)
C158 C163 H163 107.5
C164 C163 H163 107.5
C165 C163 H163 107.5
C163 C164 H16A 109.5
C163 C164 H16B 109.5
H16A C164 H16B 109.5
C163 C164 H16C 109.5
H16A C164 H16C 109.5
H16B C164 H16C 109.5
C163 C165 H16D 109.5
C163 C165 H16E 109.5
H16D C165 H16E 109.5
C163 C165 H16F 109.5
H16D C165 H16F 109.5
H16E C165 H16F 109.5
C167 C166 C168 108.0(6)
C167 C166 C162 113.5(5)
C168 C166 C162 110.1(5)
C167 C166 H166 108.4
C168 C166 H166 108.4
C162 C166 H166 108.4
C166 C167 H16G 109.5
C166 C167 H16H 109.5
H16G C167 H16H 109.5
C166 C167 H16I 109.5
H16G C167 H16I 109.5
H16H C167 H16I 109.5
C166 C168 H16J 109.5
C166 C168 H16K 109.5
H16J C168 H16K 109.5
C166 C168 H16L 109.5
H16J C168 H16L 109.5
H16K C168 H16L 109.5
C174 C169 C170 119.8(5)
C174 C169 C156 119.8(5)
C170 C169 C156 120.2(5)
C171 C170 C169 117.2(6)
C171 C170 C175 120.3(6)
C169 C170 C175 122.5(5)
C172 C171 C170 123.7(7)
C172 C171 H171 118.2
C170 C171 H171 118.2
C171 C172 C173 119.2(7)
C171 C172 H172 120.4
C173 C172 H172 120.4
C174 C173 C172 120.3(7)
C174 C173 H173 119.9
C172 C173 H173 119.9
C173 C174 C169 119.9(6)
C173 C174 C178 118.9(6)
C169 C174 C178 121.1(5)
C176 C175 C170 112.1(6)
C176 C175 C177 109.9(5)
C170 C175 C177 110.8(5)
C176 C175 H175 107.9
C170 C175 H175 107.9
C177 C175 H175 107.9
C175 C176 H17D 109.5
C175 C176 H17E 109.5
H17D C176 H17E 109.5
C175 C176 H17F 109.5
H17D C176 H17F 109.5
H17E C176 H17F 109.5
C175 C177 H17G 109.5
C175 C177 H17H 109.5
H17G C177 H17H 109.5
C175 C177 H17I 109.5
H17G C177 H17I 109.5
H17H C177 H17I 109.5
C179 C178 C180 110.6(6)
C179 C178 C174 110.5(5)
C180 C178 C174 113.0(5)
C179 C178 H178 107.5
C180 C178 H178 107.5
C174 C178 H178 107.5
C178 C179 H17J 109.5
C178 C179 H17K 109.5
H17J C179 H17K 109.5
C178 C179 H17L 109.5
H17J C179 H17L 109.5
H17K C179 H17L 109.5
C178 C180 H18D 109.5
C178 C180 H18E 109.5
H18D C180 H18E 109.5
C178 C180 H18F 109.5
H18D C180 H18F 109.5
H18E C180 H18F 109.5

loop_
_geom_bond_atom_site_label_1
_geom_bond_atom_site_label_2
_geom_bond_distance
Ge1 C1 1.962(5)
Ge1 Ge2 2.4067(9)
Ge1 H1A 1.44(3)
Ge1 H1B 1.43(3)
Ge2 C31 1.983(6)
Ge2 H2A 1.45(4)
Ge2 H2B 1.45(3)
C1 C6 1.411(7)
C1 C2 1.424(8)
C2 C3 1.418(7)
C2 C7 1.499(7)
C3 C4 1.385(8)
C3 H3 0.9500
C4 C5 1.373(8)
C4 H4 0.9500
C5 C6 1.406(8)
C5 H5 0.9500
C6 C19 1.494(8)
C7 C8 1.398(8)
C7 C12 1.422(8)
C8 C9 1.395(7)
C8 C13 1.521(8)
C9 C10 1.391(8)
C9 H9 0.9500
C10 C11 1.362(9)
C10 H10 0.9500
C11 C12 1.404(8)
C11 H11 0.9500
C12 C16 1.524(8)
C13 C14 1.540(8)
C13 C15 1.545(8)
C13 H13 1.0000
C14 H14A 0.9800
C14 H14B 0.9800
C14 H14C 0.9800
C15 H15A 0.9800
C15 H15B 0.9800
C15 H15C 0.9800
C16 C17 1.531(8)
C16 C18 1.544(8)
C16 H16 1.0000
C17 H17A 0.9800
C17 H17B 0.9800
C17 H17C 0.9800
C18 H18A 0.9800
C18 H18B 0.9800
C18 H18C 0.9800
C19 C20 1.408(8)
C19 C24 1.428(8)
C20 C21 1.385(9)
C20 C25 1.532(8)
C21 C22 1.392(9)
C21 H21 0.9500
C22 C23 1.383(9)
C22 H22 0.9500
C23 C24 1.383(9)
C23 H23 0.9500
C24 C28 1.520(9)
C25 C27 1.520(8)
C25 C26 1.545(9)
C25 H25 1.0000
C26 H26A 0.9800
C26 H26B 0.9800
C26 H26C 0.9800
C27 H27A 0.9800
C27 H27B 0.9800
C27 H27C 0.9800
C28 C30 1.528(8)
C28 C29 1.543(8)
C28 H28 1.0000
C29 H29A 0.9800
C29 H29B 0.9800
C29 H29C 0.9800
C30 H30A 0.9800
C30 H30B 0.9800
C30 H30C 0.9800
C31 C32 1.413(8)
C31 C36 1.422(8)
C32 C33 1.393(8)
C32 C37 1.492(8)
C33 C34 1.386(9)
C33 H33 0.9500
C34 C35 1.390(8)
C34 H34 0.9500
C35 C36 1.394(7)
C35 H35 0.9500
C36 C49 1.523(8)
C37 C42 1.397(8)
C37 C38 1.429(8)
C38 C39 1.403(8)
C38 C43 1.523(9)
C39 C40 1.381(9)
C39 H39 0.9500
C40 C41 1.392(9)
C40 H40 0.9500
C41 C42 1.395(9)
C41 H41 0.9500
C42 C46 1.531(8)
C43 C45 1.522(8)
C43 C44 1.551(8)
C43 H43 1.0000
C44 H44A 0.9800
C44 H44B 0.9800
C44 H44C 0.9800
C45 H45A 0.9800
C45 H45B 0.9800
C45 H45C 0.9800
C46 C47 1.516(10)
C46 C48 1.546(10)
C46 H46 1.0000
C47 H47A 0.9800
C47 H47B 0.9800
C47 H47C 0.9800
C48 H48A 0.9800
C48 H48B 0.9800
C48 H48C 0.9800
C49 C54 1.362(9)
C49 C50 1.439(9)
C50 C51 1.420(10)
C50 C55 1.506(11)
C51 C52 1.333(12)
C51 H51 0.9500
C52 C53 1.373(11)
C52 H52 0.9500
C53 C54 1.417(9)
C53 H53 0.9500
C54 C58 1.492(10)
C55 C56 1.524(11)
C55 C57 1.538(10)
C55 H55 1.0000
C56 H56A 0.9800
C56 H56B 0.9800
C56 H56C 0.9800
C57 H57A 0.9800
C57 H57B 0.9800
C57 H57C 0.9800
C58 C59 1.461(13)
C58 C60 1.551(12)
C58 H58 1.0000
C59 H59A 0.9800
C59 H59B 0.9800
C59 H59C 0.9800
C60 H60A 0.9800
C60 H60B 0.9800
C60 H60C 0.9800
Ge3 C61 1.974(6)
Ge3 Ge4 2.3888(8)
Ge3 H3A 1.44(3)
Ge3 H3B 1.44(3)
Ge4 C91 1.997(5)
Ge4 H4A 1.44(3)
Ge4 H4B 1.45(4)
C61 C66 1.405(8)
C61 C62 1.424(8)
C62 C63 1.407(7)
C62 C67 1.518(8)
C63 C64 1.383(8)
C63 H63 0.9500
C64 C65 1.381(9)
C64 H64 0.9500
C65 C66 1.397(8)
C65 H65 0.9500
C66 C79 1.518(8)
C67 C72 1.377(9)
C67 C68 1.422(9)
C68 C69 1.394(8)
C68 C73 1.542(8)
C69 C70 1.403(9)
C69 H69 0.9500
C70 C71 1.368(9)
C70 H70 0.9500
C71 C72 1.400(8)
C71 H71 0.9500
C72 C76 1.524(9)
C73 C74 1.520(9)
C73 C75 1.534(9)
C73 H73 1.0000
C74 H74A 0.9800
C74 H74B 0.9800
C74 H74C 0.9800
C75 H75A 0.9800
C75 H75B 0.9800
C75 H75C 0.9800
C76 C77 1.525(9)
C76 C78 1.533(9)
C76 H76 1.0000
C77 H77A 0.9800
C77 H77B 0.9800
C77 H77C 0.9800
C78 H78A 0.9800
C78 H78B 0.9800
C78 H78C 0.9800
C79 C84 1.399(9)
C79 C80 1.419(8)
C80 C81 1.388(9)
C80 C85 1.525(9)
C81 C82 1.365(9)
C81 H81 0.9500
C82 C83 1.413(9)
C82 H82 0.9500
C83 C84 1.397(9)
C83 H83 0.9500
C84 C88 1.533(8)
C85 C86 1.544(8)
C85 C87 1.548(8)
C85 H85 1.0000
C86 H86A 0.9800
C86 H86B 0.9800
C86 H86C 0.9800
C87 H87A 0.9800
C87 H87B 0.9800
C87 H87C 0.9800
C88 C90 1.515(10)
C88 C89 1.532(10)
C88 H88 1.0000
C89 H89A 0.9800
C89 H89B 0.9800
C89 H89C 0.9800
C90 H90A 0.9800
C90 H90B 0.9800
C90 H90C 0.9800
C91 C96 1.404(8)
C91 C92 1.412(8)
C92 C93 1.381(8)
C92 C97 1.515(7)
C93 C94 1.401(8)
C93 H93 0.9500
C94 C95 1.373(8)
C94 H94 0.9500
C95 C96 1.400(8)
C95 H95 0.9500
C96 C109 1.485(8)
C97 C102 1.400(8)
C97 C98 1.421(8)
C98 C99 1.409(8)
C98 C103 1.493(9)
C99 C100 1.374(9)
C99 H99 0.9500
C100 C101 1.407(9)
C100 H100 0.9500
C101 C102 1.398(8)
C101 H101 0.9500
C102 C106 1.516(9)
C103 C105 1.533(10)
C103 C104 1.544(9)
C103 H103 1.0000
C104 H10A 0.9800
C104 H10B 0.9800
C104 H10C 0.9800
C105 H10D 0.9800
C105 H10E 0.9800
C105 H10F 0.9800
C106 C107 1.466(12)
C106 C108 1.476(10)
C106 H106 1.0000
C107 H10G 0.9800
C107 H10H 0.9800
C107 H10I 0.9800
C108 H10J 0.9800
C108 H10K 0.9800
C108 H10L 0.9800
C10G H10N 0.9800
C10G H10O 0.9800
C10G H10P 0.9800
C109 C110 1.395(8)
C109 C114 1.429(8)
C110 C111 1.405(8)
C110 C115 1.539(8)
C111 C112 1.379(9)
C111 H111 0.9500
C112 C113 1.376(9)
C112 H112 0.9500
C113 C114 1.405(8)
C113 H113 0.9500
C114 C118 1.516(9)
C115 C116 1.508(11)
C115 C117 1.554(11)
C115 H115 1.0000
C116 H11A 0.9800
C116 H11B 0.9800
C116 H11C 0.9800
C117 H11D 0.9800
C117 H11E 0.9800
C117 H11F 0.9800
C118 C120 1.524(8)
C118 C119 1.562(8)
C118 H118 1.0000
C119 H11G 0.9800
C119 H11H 0.9800
C119 H11I 0.9800
C120 H12A 0.9800
C120 H12B 0.9800
C120 H12C 0.9800
Ge5 C121 1.973(5)
Ge5 Ge6 2.4088(8)
Ge5 H5A 1.44(3)
Ge5 H5B 1.43(4)
Ge6 C151 1.963(6)
Ge6 H6A 1.45(3)
Ge6 H6B 1.46(4)
C121 C122 1.416(7)
C121 C126 1.420(7)
C122 C123 1.396(7)
C122 C127 1.501(7)
C123 C124 1.386(8)
C123 H123 0.9500
C124 C125 1.411(7)
C124 H124 0.9500
C125 C126 1.381(7)
C125 H125 0.9500
C126 C139 1.514(7)
C127 C132 1.405(7)
C127 C128 1.421(8)
C128 C129 1.405(8)
C128 C136 1.521(8)
C129 C130 1.388(8)
C129 H129 0.9500
C130 C131 1.388(8)
C130 H130 0.9500
C131 C132 1.403(8)
C131 H131 0.9500
C132 C133 1.511(8)
C133 C135 1.536(7)
C133 C134 1.548(7)
C133 H133 1.0000
C134 H13A 0.9800
C134 H13B 0.9800
C134 H13C 0.9800
C135 H13D 0.9800
C135 H13E 0.9800
C135 H13F 0.9800
C136 C137 1.535(9)
C136 C138 1.553(9)
C136 H136 1.0000
C137 H13G 0.9800
C137 H13H 0.9800
C137 H13I 0.9800
C138 H13J 0.9800
C138 H13K 0.9800
C138 H13L 0.9800
C139 C144 1.396(8)
C139 C140 1.414(8)
C140 C141 1.407(8)
C140 C145 1.512(8)
C141 C142 1.389(8)
C141 H141 0.9500
C142 C143 1.373(8)
C142 H142 0.9500
C143 C144 1.409(8)
C143 H143 0.9500
C144 C148 1.498(8)
C145 C147 1.511(10)
C145 C146 1.536(10)
C145 H145 1.0000
C146 H14D 0.9800
C146 H14E 0.9800
C146 H14F 0.9800
C147 H14G 0.9800
C147 H14H 0.9800
C147 H14I 0.9800
C148 C150 1.532(8)
C148 C149 1.549(9)
C148 H148 1.0000
C149 H14J 0.9800
C149 H14K 0.9800
C149 H14L 0.9800
C150 H15D 0.9800
C150 H15E 0.9800
C150 H15F 0.9800
C151 C152 1.421(8)
C151 C156 1.424(8)
C152 C153 1.400(8)
C152 C157 1.471(8)
C153 C154 1.379(9)
C153 H153 0.9500
C154 C155 1.368(9)
C154 H154 0.9500
C155 C156 1.417(8)
C155 H155 0.9500
C156 C169 1.498(8)
C157 C158 1.420(8)
C157 C162 1.425(9)
C158 C159 1.408(9)
C158 C163 1.508(11)
C159 C160 1.356(12)
C159 H159 0.9500
C160 C161 1.386(11)
C160 H160 0.9500
C161 C162 1.399(8)
C161 H161 0.9500
C162 C166 1.554(9)
C163 C164 1.517(9)
C163 C165 1.534(10)
C163 H163 1.0000
C164 H16A 0.9800
C164 H16B 0.9800
C164 H16C 0.9800
C165 H16D 0.9800
C165 H16E 0.9800
C165 H16F 0.9800
C166 C167 1.534(9)
C166 C168 1.535(9)
C166 H166 1.0000
C167 H16G 0.9800
C167 H16H 0.9800
C167 H16I 0.9800
C168 H16J 0.9800
C168 H16K 0.9800
C168 H16L 0.9800
C169 C174 1.405(8)
C169 C170 1.426(8)
C170 C171 1.381(9)
C170 C175 1.528(9)
C171 C172 1.358(10)
C171 H171 0.9500
C172 C173 1.396(9)
C172 H172 0.9500
C173 C174 1.385(9)
C173 H173 0.9500
C174 C178 1.545(8)
C175 C176 1.527(8)
C175 C177 1.541(8)
C175 H175 1.0000
C176 H17D 0.9800
C176 H17E 0.9800
C176 H17F 0.9800
C177 H17G 0.9800
C177 H17H 0.9800
C177 H17I 0.9800
C178 C179 1.531(9)
C178 C180 1.532(9)
C178 H178 1.0000
C179 H17J 0.9800
C179 H17K 0.9800
C179 H17L 0.9800
C180 H18D 0.9800
C180 H18E 0.9800
C180 H18F 0.9800
